data_1544010
loop_
_publ_author_name
'Utko Jozef'
'Canaj Angelos B.'
'Milios Constantinos J.'
'Dobrzynska Danuta'
'Pawlus, Katarzyna'
'Miko\/lajczyk, Alicja'
'Lis, Tadeusz'

_publ_section_title
;
 Constructing anhydrous halide bridged manganese(II) clusters: Synthesis,
 structures and magnetic properties
;
_journal_name_full 'Inorganica Chimica Acta'
_journal_page_first 458
_journal_page_last 464
_journal_paper_doi 10.1016/j.ica.2013.09.017
_journal_volume 409B
_journal_year 2014
_chemical_formula_moiety 'C103.2 H106.4 Cl5 Mn4 Na O13.8, 0.2(C4 H8 O)'
_chemical_formula_sum 'C104 H108 Cl5 Mn4 Na O14'
_chemical_formula_weight 2001.90
_space_group_IT_number 14
_symmetry_cell_setting monoclinic
_symmetry_space_group_name_Hall '-P 2yn'
_symmetry_space_group_name_H-M 'P 1 21/n 1'
_atom_sites_solution_hydrogens geom
_atom_sites_solution_primary direct
_atom_sites_solution_secondary difmap
_cell_angle_alpha 90.00
_cell_angle_beta 98.16(3)
_cell_angle_gamma 90.00
_cell_formula_units_Z 4
_cell_length_a 14.434(4)
_cell_length_b 28.788(8)
_cell_length_c 22.949(6)
_cell_measurement_reflns_used 34968
_cell_measurement_temperature 85(2)
_cell_measurement_theta_max 31
_cell_measurement_theta_min 2
_cell_volume 9439(5)
_computing_cell_refinement 'CrysAlis RED; Oxford-Diffraction Poland, 2003'
_computing_data_collection 'CrysAlis CCD; Oxford-Diffraction Poland, 2003'
_computing_data_reduction 'CrysAlis RED; Oxford-Diffraction Poland, 2003'
_computing_structure_refinement 'SHELXL-97 (Sheldrick, 1997)'
_computing_structure_solution 'SHELXS-97 (Sheldrick, 1990)'
_diffrn_ambient_temperature 85(2)
_diffrn_measured_fraction_theta_full 0.985
_diffrn_measured_fraction_theta_max 0.951
_diffrn_measurement_device_type 'Xcalibur with Onyx CCD'
_diffrn_measurement_method '\w and \f'
_diffrn_radiation_monochromator graphite
_diffrn_radiation_source 'fine-focus sealed tube'
_diffrn_radiation_type MoK\a
_diffrn_radiation_wavelength 0.71073
_diffrn_reflns_av_R_equivalents 0.0426
_diffrn_reflns_av_sigmaI/netI 0.0552
_diffrn_reflns_limit_h_max 20
_diffrn_reflns_limit_h_min -19
_diffrn_reflns_limit_k_max 40
_diffrn_reflns_limit_k_min -40
_diffrn_reflns_limit_l_max 32
_diffrn_reflns_limit_l_min -31
_diffrn_reflns_number 94348
_diffrn_reflns_theta_full 25.50
_diffrn_reflns_theta_max 30.06
_diffrn_reflns_theta_min 2.55
_exptl_absorpt_coefficient_mu 0.733
_exptl_absorpt_correction_T_max 0.908
_exptl_absorpt_correction_T_min 0.813
_exptl_absorpt_correction_type analytical
_exptl_absorpt_process_details '(CrysAlis RED; Oxford Diffraction, 2003)'
_exptl_crystal_colour colorless
_exptl_crystal_density_diffrn 1.409
_exptl_crystal_density_method 'not measured'
_exptl_crystal_description needle
_exptl_crystal_F_000 4160
_exptl_crystal_size_max 0.30
_exptl_crystal_size_mid 0.22
_exptl_crystal_size_min 0.18
_refine_diff_density_max 0.52
_refine_diff_density_min -0.54
_refine_diff_density_rms 0.063
_refine_ls_extinction_method none
_refine_ls_goodness_of_fit_ref 1.027
_refine_ls_hydrogen_treatment constr
_refine_ls_matrix_type full
_refine_ls_number_parameters 1352
_refine_ls_number_reflns 26367
_refine_ls_number_restraints 30
_refine_ls_restrained_S_all 1.036
_refine_ls_R_factor_all 0.0627
_refine_ls_R_factor_gt 0.0355
_refine_ls_shift/su_max 0.036
_refine_ls_shift/su_mean 0.000
_refine_ls_structure_factor_coef Fsqd
_refine_ls_weighting_details 'calc w=1/[\s^2^(Fo^2^)+(0.035P)^2^] where P=(Fo^2^+2Fc^2^)/3'
_refine_ls_weighting_scheme calc
_refine_ls_wR_factor_gt 0.0758
_refine_ls_wR_factor_ref 0.0799
_reflns_number_gt 17598
_reflns_number_total 26367
_reflns_threshold_expression >2sigma(I)
_cod_data_source_file ICA-2014-409B-458-464-3.txt
_cod_data_source_block 3
_cod_depositor_comments
;
The following automatic conversions were performed:

'_journal_paper_doi' value
'http://dx.doi.org/10.1016/j.ica.2013.09.017' was changed to
'10.1016/j.ica.2013.09.017'.

Automatic conversion script
Id: cif_fix_values 6433 2018-09-21 13:16:33Z andrius 
;
_cod_original_cell_volume 9439(4)
_cod_original_sg_symbol_H-M P2(1)/n
_cod_database_code 1544010

loop_
_symmetry_equiv_pos_as_xyz
'x, y, z'
'x+1/2, -y+1/2, z+1/2'
'-x, -y, -z'
'-x-1/2, y-1/2, -z-1/2'

loop_
_atom_site_label
_atom_site_type_symbol
_atom_site_fract_x
_atom_site_fract_y
_atom_site_fract_z
_atom_site_U_iso_or_equiv
_atom_site_adp_type
_atom_site_occupancy
_atom_site_symmetry_multiplicity
_atom_site_calc_flag
_atom_site_refinement_flags
_atom_site_disorder_assembly
_atom_site_disorder_group
Mn1 Mn 0.243441(16) 0.162550(8) 0.224986(11) 0.01524(6) Uani 1 1 d . . .
Mn2 Mn 0.266736(17) 0.048100(9) 0.287286(11) 0.01662(6) Uani 1 1 d . D .
Mn3 Mn 0.498918(17) 0.076956(9) 0.359330(11) 0.01948(6) Uani 1 1 d . . .
Mn4 Mn 0.474913(17) 0.190150(9) 0.297634(12) 0.02007(6) Uani 1 1 d . . .
Na Na 0.28042(5) 0.15077(3) 0.39380(3) 0.03035(17) Uani 1 1 d . . .
Cl1 Cl 0.39830(3) 0.108258(14) 0.259623(17) 0.01773(8) Uani 1 1 d . D .
Cl2 Cl 0.16028(3) 0.116651(14) 0.297891(18) 0.01898(9) Uani 1 1 d . D .
Cl3 Cl 0.34581(3) 0.058310(15) 0.393929(18) 0.02225(9) Uani 1 1 d . D .
Cl4 Cl 0.30755(3) 0.217339(14) 0.305305(19) 0.02176(9) Uani 1 1 d . E .
Cl5 Cl 0.48612(3) 0.159485(15) 0.401219(18) 0.02297(9) Uani 1 1 d . E .
O1A O 0.19890(8) 0.11424(4) 0.15901(5) 0.0195(2) Uani 1 1 d . . .
O2A O 0.21068(8) 0.04291(4) 0.19828(5) 0.0190(2) Uani 1 1 d . . .
C1 C 0.18646(11) 0.07122(6) 0.15713(7) 0.0169(3) Uani 1 1 d . . .
C2 C 0.13635(11) 0.04939(6) 0.09884(7) 0.0164(3) Uani 1 1 d . . .
C1A C 0.06028(11) 0.01781(6) 0.11758(7) 0.0181(3) Uani 1 1 d . . .
C2A C -0.00220(11) 0.03697(6) 0.15236(8) 0.0231(4) Uani 1 1 d . . .
H2A H 0.0053 0.0685 0.1645 0.028 Uiso 1 1 calc R . .
C3A C -0.07487(12) 0.01112(7) 0.16965(8) 0.0259(4) Uani 1 1 d . . .
H3A H -0.1170 0.0249 0.1928 0.031 Uiso 1 1 calc R . .
C4A C -0.08526(12) -0.03506(7) 0.15271(8) 0.0277(4) Uani 1 1 d . . .
H4A H -0.1346 -0.0531 0.1644 0.033 Uiso 1 1 calc R . .
C5A C -0.02417(12) -0.05478(7) 0.11895(8) 0.0268(4) Uani 1 1 d . . .
H5A H -0.0315 -0.0864 0.1075 0.032 Uiso 1 1 calc R . .
C6A C 0.04853(12) -0.02854(6) 0.10140(8) 0.0215(4) Uani 1 1 d . . .
H6A H 0.0903 -0.0426 0.0782 0.026 Uiso 1 1 calc R . .
C1B C 0.20904(11) 0.02255(6) 0.06827(7) 0.0182(3) Uani 1 1 d . . .
C2B C 0.29997(12) 0.01379(6) 0.09462(8) 0.0223(4) Uani 1 1 d . . .
H2B H 0.3196 0.0239 0.1338 0.027 Uiso 1 1 calc R . .
C3B C 0.36283(13) -0.00966(7) 0.06421(8) 0.0276(4) Uani 1 1 d . . .
H3B H 0.4248 -0.0154 0.0829 0.033 Uiso 1 1 calc R . .
C4B C 0.33599(12) -0.02451(6) 0.00735(8) 0.0261(4) Uani 1 1 d . . .
H4B H 0.3790 -0.0405 -0.0131 0.031 Uiso 1 1 calc R . .
C5B C 0.24581(12) -0.01590(6) -0.01969(8) 0.0247(4) Uani 1 1 d . . .
H5B H 0.2265 -0.0261 -0.0589 0.030 Uiso 1 1 calc R . .
C6B C 0.18343(12) 0.00767(6) 0.01050(8) 0.0219(4) Uani 1 1 d . . .
H6B H 0.1219 0.0138 -0.0087 0.026 Uiso 1 1 calc R . .
C1C C 0.09395(11) 0.08746(6) 0.05592(7) 0.0181(3) Uani 1 1 d . . .
C2C C -0.00183(12) 0.09097(6) 0.03579(8) 0.0218(4) Uani 1 1 d . . .
H2C H -0.0438 0.0689 0.0483 0.026 Uiso 1 1 calc R . .
C3C C -0.03626(13) 0.12645(7) -0.00240(8) 0.0287(4) Uani 1 1 d . . .
H3C H -0.1016 0.1285 -0.0155 0.034 Uiso 1 1 calc R . .
C4C C 0.02306(14) 0.15866(7) -0.02147(8) 0.0296(4) Uani 1 1 d . . .
H4C H -0.0011 0.1834 -0.0465 0.036 Uiso 1 1 calc R . .
C5C C 0.11876(13) 0.15459(6) -0.00366(8) 0.0264(4) Uani 1 1 d . . .
H5C H 0.1606 0.1760 -0.0176 0.032 Uiso 1 1 calc R . .
C6C C 0.15313(12) 0.11945(6) 0.03417(8) 0.0223(4) Uani 1 1 d . . .
H6C H 0.2188 0.1170 0.0457 0.027 Uiso 1 1 calc R . .
O1B O 0.35861(8) -0.00697(4) 0.27709(5) 0.0223(3) Uani 1 1 d . D .
O2B O 0.50347(8) 0.01000(4) 0.32043(5) 0.0233(3) Uani 1 1 d . E .
C3 C 0.44335(12) -0.01610(6) 0.29257(7) 0.0210(4) Uani 1 1 d . . .
C4 C 0.47878(12) -0.06560(6) 0.27661(8) 0.0233(4) Uani 1 1 d . A .
C1D C 0.5337(3) -0.08345(18) 0.33779(17) 0.0242(17) Uani 0.50 1 d PG A 1
C2D C 0.4775(2) -0.0872(2) 0.3820(2) 0.019(2) Uani 0.50 1 d PG A 1
H2D H 0.4127 -0.0802 0.3738 0.023 Uiso 0.50 1 calc PR A 1
C3D C 0.5163(3) -0.10110(19) 0.43821(19) 0.0216(16) Uani 0.50 1 d PG A 1
H3D H 0.4779 -0.1036 0.4684 0.026 Uiso 0.50 1 calc PR A 1
C4D C 0.6112(3) -0.11132(11) 0.45016(11) 0.0290(11) Uani 0.50 1 d PG A 1
H4D H 0.6377 -0.1208 0.4886 0.035 Uiso 0.50 1 calc PR A 1
C5D C 0.66736(18) -0.10761(11) 0.40593(12) 0.0276(9) Uani 0.50 1 d PG A 1
H5D H 0.7322 -0.1146 0.4141 0.033 Uiso 0.50 1 calc PR A 1
C6D C 0.6286(2) -0.09367(11) 0.34974(11) 0.0218(9) Uani 0.50 1 d PG A 1
H6D H 0.6670 -0.0911 0.3195 0.026 Uiso 0.50 1 calc PR A 1
C1Z C 0.5190(3) -0.08774(17) 0.33591(19) 0.0233(17) Uani 0.50 1 d PG A 2
C2Z C 0.4694(3) -0.0839(2) 0.3833(3) 0.025(2) Uani 0.50 1 d PG A 2
H2Z H 0.4126 -0.0668 0.3794 0.030 Uiso 0.50 1 calc PR A 2
C3Z C 0.5029(3) -0.10505(19) 0.4366(2) 0.036(2) Uani 0.50 1 d PG A 2
H3Z H 0.4690 -0.1024 0.4690 0.043 Uiso 0.50 1 calc PR A 2
C4Z C 0.5861(3) -0.13007(13) 0.44245(13) 0.0310(11) Uani 0.50 1 d PG A 2
H4Z H 0.6090 -0.1445 0.4789 0.037 Uiso 0.50 1 calc PR A 2
C5Z C 0.6357(2) -0.13393(11) 0.39501(13) 0.0332(10) Uani 0.50 1 d PG A 2
H5Z H 0.6926 -0.1510 0.3990 0.040 Uiso 0.50 1 calc PR A 2
C6Z C 0.6022(2) -0.11276(12) 0.34174(12) 0.0276(10) Uani 0.50 1 d PG A 2
H6Z H 0.6361 -0.1154 0.3093 0.033 Uiso 0.50 1 calc PR A 2
C1E C 0.39844(13) -0.09735(6) 0.24884(8) 0.0262(4) Uani 1 1 d . . .
C2E C 0.34125(13) -0.08331(7) 0.19808(8) 0.0290(4) Uani 1 1 d . E .
H2E H 0.3489 -0.0531 0.1827 0.035 Uiso 1 1 calc R . .
C3E C 0.27356(15) -0.11247(7) 0.16965(9) 0.0373(5) Uani 1 1 d . . .
H3E H 0.2345 -0.1022 0.1353 0.045 Uiso 1 1 calc R E .
C4E C 0.26240(17) -0.15685(7) 0.19125(10) 0.0452(6) Uani 1 1 d . E .
H4E H 0.2162 -0.1771 0.1716 0.054 Uiso 1 1 calc R . .
C5E C 0.31866(18) -0.17136(7) 0.24126(10) 0.0470(6) Uani 1 1 d . . .
H5E H 0.3113 -0.2017 0.2562 0.056 Uiso 1 1 calc R E .
C6E C 0.38554(16) -0.14219(7) 0.26974(9) 0.0370(5) Uani 1 1 d . E .
H6E H 0.4238 -0.1527 0.3043 0.044 Uiso 1 1 calc R . .
C1F C 0.54470(12) -0.06060(6) 0.22967(8) 0.0237(4) Uani 1 1 d . . .
C2F C 0.58121(15) -0.10079(7) 0.20724(9) 0.0374(5) Uani 1 1 d . E .
H2F H 0.5683 -0.1302 0.2231 0.045 Uiso 1 1 calc R . .
C3F C 0.63569(14) -0.09847(8) 0.16242(9) 0.0382(5) Uani 1 1 d . . .
H3F H 0.6604 -0.1262 0.1482 0.046 Uiso 1 1 calc R E .
C4F C 0.65446(13) -0.05618(8) 0.13823(8) 0.0332(5) Uani 1 1 d . E .
H4F H 0.6920 -0.0546 0.1075 0.040 Uiso 1 1 calc R . .
C5F C 0.61818(13) -0.01637(7) 0.15928(8) 0.0313(4) Uani 1 1 d . . .
H5F H 0.6305 0.0128 0.1427 0.038 Uiso 1 1 calc R E .
C6F C 0.56365(12) -0.01845(7) 0.20457(8) 0.0249(4) Uani 1 1 d . E .
H6F H 0.5390 0.0094 0.2185 0.030 Uiso 1 1 calc R . .
O1C O 0.60865(8) 0.16487(5) 0.28770(5) 0.0255(3) Uani 1 1 d . E .
O2C O 0.62444(8) 0.09454(5) 0.32918(5) 0.0265(3) Uani 1 1 d . E .
C5 C 0.65232(12) 0.12780(7) 0.30083(8) 0.0239(4) Uani 1 1 d . . .
C6 C 0.75105(11) 0.12452(7) 0.28047(8) 0.0255(4) Uani 1 1 d . E .
C1G C 0.74001(12) 0.12628(7) 0.21291(8) 0.0245(4) Uani 1 1 d . . .
C2G C 0.82025(12) 0.12925(6) 0.18549(8) 0.0258(4) Uani 1 1 d . E .
H2G H 0.8797 0.1319 0.2090 0.031 Uiso 1 1 calc R . .
C3G C 0.81522(13) 0.12844(6) 0.12502(8) 0.0291(4) Uani 1 1 d . . .
H3G H 0.8707 0.1311 0.1074 0.035 Uiso 1 1 calc R E .
C4G C 0.72937(14) 0.12374(6) 0.09003(9) 0.0299(4) Uani 1 1 d . E .
H4G H 0.7255 0.1232 0.0484 0.036 Uiso 1 1 calc R . .
C5G C 0.64963(14) 0.11985(7) 0.11635(8) 0.0313(4) Uani 1 1 d . . .
H5G H 0.5907 0.1160 0.0926 0.038 Uiso 1 1 calc R E .
C6G C 0.65434(13) 0.12143(7) 0.17690(8) 0.0301(4) Uani 1 1 d . E .
H6G H 0.5985 0.1192 0.1942 0.036 Uiso 1 1 calc R . .
C1H C 0.80274(12) 0.16714(8) 0.30984(9) 0.0318(5) Uani 1 1 d . . .
C2H C 0.83007(13) 0.16677(9) 0.37061(9) 0.0403(6) Uani 1 1 d . E .
H2H H 0.8192 0.1400 0.3928 0.048 Uiso 1 1 calc R . .
C3H C 0.87317(14) 0.20555(10) 0.39891(11) 0.0507(7) Uani 1 1 d . . .
H3H H 0.8925 0.2047 0.4402 0.061 Uiso 1 1 calc R E .
C4H C 0.88823(15) 0.24507(10) 0.36798(12) 0.0542(7) Uani 1 1 d . E .
H4H H 0.9177 0.2713 0.3877 0.065 Uiso 1 1 calc R . .
C5H C 0.86027(14) 0.24611(9) 0.30852(11) 0.0497(6) Uani 1 1 d . . .
H5H H 0.8698 0.2734 0.2868 0.060 Uiso 1 1 calc R E .
C6H C 0.81767(13) 0.20720(8) 0.27952(10) 0.0383(5) Uani 1 1 d . E .
H6H H 0.7987 0.2084 0.2382 0.046 Uiso 1 1 calc R . .
C1I C 0.80251(12) 0.07868(7) 0.29711(8) 0.0273(4) Uani 1 1 d . . .
C2I C 0.75574(13) 0.03660(8) 0.28742(9) 0.0344(5) Uani 1 1 d . E .
H2I H 0.6905 0.0367 0.2735 0.041 Uiso 1 1 calc R . .
C3I C 0.80174(14) -0.00549(8) 0.29748(10) 0.0403(5) Uani 1 1 d . . .
H3I H 0.7681 -0.0338 0.2909 0.048 Uiso 1 1 calc R E .
C4I C 0.89735(14) -0.00618(8) 0.31726(9) 0.0388(5) Uani 1 1 d . E .
H4I H 0.9291 -0.0349 0.3251 0.047 Uiso 1 1 calc R . .
C5I C 0.94541(13) 0.03500(8) 0.32531(9) 0.0360(5) Uani 1 1 d . . .
H5I H 1.0110 0.0347 0.3379 0.043 Uiso 1 1 calc R E .
C6I C 0.89898(12) 0.07725(8) 0.31520(8) 0.0304(4) Uani 1 1 d . E .
H6I H 0.9334 0.1054 0.3207 0.037 Uiso 1 1 calc R . .
O1D O 0.31687(8) 0.19615(4) 0.16475(5) 0.0209(3) Uani 1 1 d . E .
O2D O 0.46055(8) 0.21249(5) 0.20970(5) 0.0286(3) Uani 1 1 d . E .
C7 C 0.39786(12) 0.21296(6) 0.16657(8) 0.0220(4) Uani 1 1 d . . .
C8 C 0.41948(12) 0.23533(6) 0.10793(8) 0.0235(4) Uani 1 1 d . B .
C1J C 0.33004(12) 0.26151(6) 0.08104(8) 0.0248(4) Uani 1 1 d . . .
C2J C 0.28913(13) 0.29296(6) 0.11605(9) 0.0289(4) Uani 1 1 d . E .
H2J H 0.3164 0.2975 0.1558 0.035 Uiso 1 1 calc R . .
C3J C 0.20969(14) 0.31760(7) 0.09402(9) 0.0342(5) Uani 1 1 d . . .
H3J H 0.1833 0.3391 0.1184 0.041 Uiso 1 1 calc R E .
C4J C 0.16868(14) 0.31092(7) 0.03644(9) 0.0346(5) Uani 1 1 d . E .
H4J H 0.1138 0.3276 0.0212 0.042 Uiso 1 1 calc R . .
C5J C 0.20784(14) 0.27990(7) 0.00145(9) 0.0342(5) Uani 1 1 d . . .
H5J H 0.1799 0.2752 -0.0381 0.041 Uiso 1 1 calc R E .
C6J C 0.28822(13) 0.25530(7) 0.02374(8) 0.0292(4) Uani 1 1 d . E .
H6J H 0.3146 0.2340 -0.0009 0.035 Uiso 1 1 calc R . .
C1K C 0.44160(12) 0.19611(7) 0.06608(8) 0.0260(4) Uani 1 1 d . . .
C2K C 0.49754(13) 0.20550(8) 0.02253(9) 0.0348(5) Uani 1 1 d . E .
H2K H 0.5251 0.2353 0.0207 0.042 Uiso 1 1 calc R . .
C3K C 0.51326(14) 0.17161(9) -0.01818(9) 0.0413(6) Uani 1 1 d . . .
H3K H 0.5515 0.1785 -0.0475 0.050 Uiso 1 1 calc R E .
C4K C 0.47379(14) 0.12810(9) -0.01636(9) 0.0424(6) Uani 1 1 d . E .
H4K H 0.4848 0.1051 -0.0442 0.051 Uiso 1 1 calc R . .
C5K C 0.41808(14) 0.11828(8) 0.02633(9) 0.0402(5) Uani 1 1 d . . .
H5K H 0.3901 0.0885 0.0276 0.048 Uiso 1 1 calc R E .
C6K C 0.40282(13) 0.15204(7) 0.06755(9) 0.0315(5) Uani 1 1 d . E .
H6K H 0.3653 0.1448 0.0971 0.038 Uiso 1 1 calc R . .
C1L C 0.50304(19) 0.27107(12) 0.12001(16) 0.0322(5) Uani 0.50 1 d PG B 3
C2L C 0.5900(2) 0.25689(8) 0.14827(18) 0.0351(14) Uani 0.50 1 d PG B 3
H2L H 0.6011 0.2250 0.1575 0.042 Uiso 0.50 1 calc PR B 3
C3L C 0.66075(17) 0.28933(12) 0.16306(16) 0.0283(11) Uani 0.50 1 d PG B 3
H3L H 0.7202 0.2796 0.1824 0.034 Uiso 0.50 1 calc PR B 3
C4L C 0.6445(2) 0.33596(10) 0.14958(17) 0.0280(11) Uani 0.50 1 d PG B 3
H4L H 0.6929 0.3581 0.1597 0.034 Uiso 0.50 1 calc PR B 3
C5L C 0.5576(3) 0.35015(9) 0.1213(2) 0.0305(13) Uani 0.50 1 d PG B 3
H5L H 0.5465 0.3820 0.1121 0.037 Uiso 0.50 1 calc PR B 3
C6L C 0.48682(18) 0.31771(14) 0.10653(18) 0.0274(13) Uani 0.50 1 d PG B 3
H6L H 0.4274 0.3274 0.0872 0.033 Uiso 0.50 1 calc PR B 3
C1Y C 0.50756(11) 0.26635(11) 0.12138(11) 0.0322(5) Uani 0.50 1 d PG B 4
C2Y C 0.59051(11) 0.24326(11) 0.14156(16) 0.0394(15) Uani 0.50 1 d PG B 4
H2Y H 0.5907 0.2104 0.1458 0.047 Uiso 0.50 1 calc PR B 4
C3Y C 0.67315(10) 0.26820(12) 0.15547(16) 0.0364(13) Uani 0.50 1 d PG B 4
H3Y H 0.7298 0.2524 0.1693 0.044 Uiso 0.50 1 calc PR B 4
C4Y C 0.67284(13) 0.31623(12) 0.14920(17) 0.0340(12) Uani 0.50 1 d PG B 4
H4Y H 0.7293 0.3333 0.1587 0.041 Uiso 0.50 1 calc PR B 4
C5Y C 0.58990(16) 0.33931(11) 0.1290(2) 0.0316(13) Uani 0.50 1 d PG B 4
H5Y H 0.5897 0.3721 0.1247 0.038 Uiso 0.50 1 calc PR B 4
C6Y C 0.50726(14) 0.31437(11) 0.11511(16) 0.0336(15) Uani 0.50 1 d PG B 4
H6Y H 0.4506 0.3302 0.1013 0.040 Uiso 0.50 1 calc PR B 4
O11 O 0.12144(6) 0.20558(4) 0.19368(5) 0.0225(3) Uani 1 1 d G . .
C11 C 0.04305(8) 0.21648(5) 0.22390(6) 0.0315(4) Uani 1 1 d G . .
H11A H 0.0629 0.2372 0.2578 0.038 Uiso 1 1 calc R . .
H11B H 0.0164 0.1878 0.2385 0.038 Uiso 1 1 calc R . .
C21 C -0.02919(13) 0.24074(7) 0.17893(9) 0.0339(5) Uani 1 1 d . . .
H21A H -0.0849 0.2208 0.1683 0.041 Uiso 1 1 calc R . .
H21B H -0.0492 0.2705 0.1947 0.041 Uiso 1 1 calc R . .
C31 C 0.02095(13) 0.24890(7) 0.12611(9) 0.0299(4) Uani 1 1 d . . .
H31A H -0.0229 0.2470 0.0889 0.036 Uiso 1 1 calc R . .
H31B H 0.0525 0.2795 0.1285 0.036 Uiso 1 1 calc R . .
C41 C 0.09111(12) 0.20974(6) 0.13091(8) 0.0246(4) Uani 1 1 d . . .
H41A H 0.0617 0.1806 0.1146 0.030 Uiso 1 1 calc R . .
H41B H 0.1444 0.2174 0.1098 0.030 Uiso 1 1 calc R . .
O12 O 0.17295(8) -0.00652(4) 0.31380(5) 0.0233(3) Uani 1 1 d . . .
C12 C 0.13396(14) -0.03953(6) 0.26874(9) 0.0318(5) Uani 1 1 d . D .
H12A H 0.1700 -0.0396 0.2351 0.038 Uiso 1 1 calc R C 5
H12B H 0.0677 -0.0323 0.2541 0.038 Uiso 1 1 calc R C 5
C22 C 0.1431(4) -0.08647(10) 0.30146(17) 0.0585(11) Uani 0.834(4) 1 d P D 5
H22A H 0.0907 -0.1075 0.2865 0.070 Uiso 0.834(4) 1 calc PR D 5
H22B H 0.2030 -0.1019 0.2970 0.070 Uiso 0.834(4) 1 calc PR D 5
C32 C 0.1399(2) -0.07342(9) 0.36573(12) 0.0417(8) Uani 0.834(4) 1 d P D 5
H32A H 0.0750 -0.0680 0.3735 0.050 Uiso 0.834(4) 1 calc PR D 5
H32B H 0.1698 -0.0974 0.3931 0.050 Uiso 0.834(4) 1 calc PR D 5
C42 C 0.19411(16) -0.03052(8) 0.36944(9) 0.0416(7) Uani 0.834(4) 1 d P D 5
H42A H 0.1774 -0.0108 0.4017 0.050 Uiso 0.834(4) 1 calc PR D 5
H42B H 0.2618 -0.0376 0.3775 0.050 Uiso 0.834(4) 1 calc PR D 5
C62 C 0.0996(7) -0.0822(4) 0.2912(6) 0.012(3) Uiso 0.166(4) 1 d P D 6
H62A H 0.1035 -0.1092 0.2649 0.014 Uiso 0.166(4) 1 calc PR D 6
H62B H 0.0359 -0.0794 0.3020 0.014 Uiso 0.166(4) 1 calc PR D 6
C72 C 0.1782(11) -0.0819(5) 0.3456(8) 0.040 Uiso 0.166(4) 1 d P D 6
H72A H 0.2370 -0.0942 0.3340 0.048 Uiso 0.166(4) 1 calc PR D 6
H72B H 0.1598 -0.1021 0.3769 0.048 Uiso 0.166(4) 1 calc PR D 6
C82 C 0.19411(16) -0.03052(8) 0.36944(9) 0.0416(7) Uani 0.17 1 d P D 6
H82A H 0.1503 -0.0221 0.3972 0.050 Uiso 0.166(4) 1 calc PR D 6
H82B H 0.2594 -0.0252 0.3881 0.050 Uiso 0.166(4) 1 calc PR D 6
O13 O 0.5785(4) 0.0572(2) 0.4443(6) 0.0250(11) Uani 0.632(4) 1 d PD E 7
C13 C 0.6713(4) 0.0749(2) 0.4644(3) 0.0350(13) Uani 0.632(4) 1 d PD E 7
H13A H 0.6791 0.0813 0.5072 0.042 Uiso 0.632(4) 1 calc PR E 7
H13B H 0.6825 0.1040 0.4434 0.042 Uiso 0.632(4) 1 calc PR E 7
C23 C 0.7392(3) 0.03691(17) 0.45056(19) 0.0426(11) Uani 0.632(4) 1 d PD E 7
H23A H 0.7708 0.0456 0.4166 0.051 Uiso 0.632(4) 1 calc PR E 7
H23B H 0.7870 0.0306 0.4850 0.051 Uiso 0.632(4) 1 calc PR E 7
C33 C 0.6756(4) -0.00467(15) 0.4361(3) 0.0701(15) Uani 0.632(4) 1 d PD E 7
H33A H 0.6652 -0.0106 0.3932 0.084 Uiso 0.632(4) 1 calc PR E 7
H33B H 0.7029 -0.0328 0.4565 0.084 Uiso 0.632(4) 1 calc PR E 7
C43 C 0.5860(3) 0.00842(14) 0.4576(2) 0.0435(10) Uani 0.632(4) 1 d PD E 7
H43A H 0.5324 -0.0091 0.4366 0.052 Uiso 0.632(4) 1 calc PR E 7
H43B H 0.5895 0.0028 0.5005 0.052 Uiso 0.632(4) 1 calc PR E 7
O53 O 0.5971(9) 0.0598(4) 0.4433(12) 0.0250(11) Uani 0.37 1 d PD E 8
C53 C 0.6813(7) 0.0853(3) 0.4613(6) 0.0193(19) Uiso 0.368(4) 1 d PD E 8
H53A H 0.6873 0.0929 0.5037 0.023 Uiso 0.368(4) 1 calc PR E 8
H53B H 0.6816 0.1145 0.4386 0.023 Uiso 0.368(4) 1 calc PR E 8
C63 C 0.7613(5) 0.0536(2) 0.4491(3) 0.0238(15) Uiso 0.368(4) 1 d PD E 8
H63A H 0.7943 0.0667 0.4178 0.029 Uiso 0.368(4) 1 calc PR E 8
H63B H 0.8070 0.0489 0.4851 0.029 Uiso 0.368(4) 1 calc PR E 8
C73 C 0.7122(4) 0.0083(2) 0.4292(3) 0.0206(12) Uiso 0.368(4) 1 d PD E 8
H73A H 0.7035 0.0055 0.3857 0.025 Uiso 0.368(4) 1 calc PR E 8
H73B H 0.7483 -0.0188 0.4465 0.025 Uiso 0.368(4) 1 calc PR E 8
C83 C 0.6197(4) 0.0117(2) 0.4515(3) 0.0193(15) Uiso 0.368(4) 1 d PD E 8
H83A H 0.5721 -0.0083 0.4284 0.023 Uiso 0.368(4) 1 calc PR E 8
H83B H 0.6253 0.0028 0.4935 0.023 Uiso 0.368(4) 1 calc PR E 8
O14 O 0.5260(7) 0.2591(5) 0.3262(10) 0.028(2) Uani 0.50 1 d PD E 9
C14 C 0.6171(4) 0.26719(18) 0.3513(3) 0.0465(13) Uani 0.50 1 d PD E 9
H14A H 0.6580 0.2423 0.3395 0.056 Uiso 0.50 1 calc PR E 9
H14B H 0.6211 0.2665 0.3948 0.056 Uiso 0.50 1 calc PR E 9
C24 C 0.6503(3) 0.31321(17) 0.3325(2) 0.0382(8) Uiso 0.50 1 d PD E 9
H24A H 0.7033 0.3098 0.3098 0.046 Uiso 0.50 1 calc PR E 9
H24B H 0.6688 0.3340 0.3665 0.046 Uiso 0.50 1 calc PR E 9
C34 C 0.5582(6) 0.3314(3) 0.2921(5) 0.055(3) Uani 0.50 1 d PD E 9
H34A H 0.5484 0.3649 0.2989 0.066 Uiso 0.50 1 calc PR E 9
H34B H 0.5629 0.3266 0.2499 0.066 Uiso 0.50 1 calc PR E 9
C44 C 0.4780(3) 0.30260(13) 0.31060(17) 0.0220(9) Uani 0.50 1 d PD E 9
H44A H 0.4533 0.3166 0.3447 0.026 Uiso 0.50 1 calc PR E 9
H44B H 0.4263 0.2986 0.2777 0.026 Uiso 0.50 1 calc PR E 9
O54 O 0.5362(7) 0.2598(5) 0.3175(10) 0.028(2) Uani 0.50 1 d PD E 10
C54 C 0.6306(3) 0.26842(17) 0.3206(2) 0.0307(11) Uani 0.50 1 d PD E 10
H54A H 0.6560 0.2547 0.2866 0.037 Uiso 0.50 1 calc PR E 10
H54B H 0.6657 0.2559 0.3575 0.037 Uiso 0.50 1 calc PR E 10
C64 C 0.6351(4) 0.32376(17) 0.3193(2) 0.0382(8) Uiso 0.50 1 d PD E 10
H64A H 0.6535 0.3360 0.3596 0.046 Uiso 0.50 1 calc PR E 10
H64B H 0.6822 0.3340 0.2946 0.046 Uiso 0.50 1 calc PR E 10
C74 C 0.5443(7) 0.3409(3) 0.2955(6) 0.059(3) Uani 0.50 1 d PD E 10
H74A H 0.5130 0.3570 0.3254 0.071 Uiso 0.50 1 calc PR E 10
H74B H 0.5464 0.3614 0.2611 0.071 Uiso 0.50 1 calc PR E 10
C84 C 0.5036(4) 0.29809(16) 0.2796(3) 0.0555(15) Uani 0.50 1 d PD E 10
H84A H 0.5151 0.2906 0.2392 0.067 Uiso 0.50 1 calc PR E 10
H84B H 0.4350 0.3009 0.2788 0.067 Uiso 0.50 1 calc PR E 10
O15 O 0.2481(3) 0.21690(18) 0.4456(2) 0.0331(10) Uani 0.50 1 d P E 11
C15 C 0.3009(3) 0.22666(14) 0.50372(19) 0.0365(10) Uani 0.50 1 d P E 11
H15A H 0.3687 0.2217 0.5033 0.044 Uiso 0.50 1 calc PR E 11
H15B H 0.2801 0.2061 0.5339 0.044 Uiso 0.50 1 calc PR E 11
C25 C 0.2815(4) 0.27693(19) 0.5167(3) 0.0290(11) Uani 0.50 1 d P E 11
H25A H 0.3380 0.2924 0.5375 0.035 Uiso 0.50 1 calc PR E 11
H25B H 0.2300 0.2797 0.5407 0.035 Uiso 0.50 1 calc PR E 11
C35 C 0.2534(3) 0.29729(13) 0.45456(15) 0.0252(8) Uani 0.50 1 d P E 11
H35A H 0.2142 0.3254 0.4554 0.030 Uiso 0.50 1 calc PR E 11
H35B H 0.3089 0.3048 0.4355 0.030 Uiso 0.50 1 calc PR E 11
C45 C 0.1987(2) 0.25761(13) 0.42448(17) 0.0265(8) Uani 0.50 1 d P E 11
H45A H 0.1342 0.2572 0.4345 0.032 Uiso 0.50 1 calc PR E 11
H45B H 0.1955 0.2601 0.3812 0.032 Uiso 0.50 1 calc PR E 11
O55 O 0.2815(3) 0.20777(17) 0.4630(2) 0.0314(10) Uani 0.50 1 d P E 12
C55 C 0.2128(3) 0.21776(14) 0.49982(18) 0.0323(9) Uani 0.50 1 d P E 12
H55A H 0.1985 0.1897 0.5219 0.039 Uiso 0.50 1 calc PR E 12
H55B H 0.1544 0.2290 0.4762 0.039 Uiso 0.50 1 calc PR E 12
C65 C 0.2554(3) 0.25510(16) 0.5415(2) 0.0363(10) Uani 0.50 1 d P E 12
H65A H 0.2969 0.2417 0.5754 0.044 Uiso 0.50 1 calc PR E 12
H65B H 0.2067 0.2743 0.5561 0.044 Uiso 0.50 1 calc PR E 12
C75 C 0.3104(4) 0.2828(2) 0.5018(3) 0.0354(13) Uani 0.50 1 d P E 12
H75A H 0.2693 0.3044 0.4764 0.042 Uiso 0.50 1 calc PR E 12
H75B H 0.3613 0.3008 0.5251 0.042 Uiso 0.50 1 calc PR E 12
C85 C 0.3493(3) 0.24535(14) 0.46574(18) 0.0347(10) Uani 0.50 1 d P E 12
H85A H 0.3553 0.2569 0.4258 0.042 Uiso 0.50 1 calc PR E 12
H85B H 0.4116 0.2349 0.4850 0.042 Uiso 0.50 1 calc PR E 12
O16 O 0.16431(11) 0.12114(6) 0.45329(8) 0.0322(4) Uani 0.50 1 d P E 13
C16 C 0.1463(3) 0.07320(14) 0.4553(2) 0.0239(8) Uani 0.50 1 d P E 13
H16A H 0.2025 0.0563 0.4738 0.029 Uiso 0.50 1 calc PR E 13
H16B H 0.1275 0.0607 0.4151 0.029 Uiso 0.50 1 calc PR E 13
C26 C 0.0667(6) 0.0684(4) 0.4920(8) 0.038(2) Uani 0.50 1 d P E 13
H26A H 0.0904 0.0666 0.5346 0.046 Uiso 0.50 1 calc PR E 13
H26B H 0.0274 0.0408 0.4802 0.046 Uiso 0.50 1 calc PR E 13
C36 C 0.0129(9) 0.1139(3) 0.4762(5) 0.037(2) Uani 0.50 1 d P E 13
H36A H -0.0358 0.1095 0.4417 0.045 Uiso 0.50 1 calc PR E 13
H36B H -0.0172 0.1250 0.5098 0.045 Uiso 0.50 1 calc PR E 13
C46 C 0.0868(3) 0.14798(17) 0.4622(2) 0.0359(11) Uani 0.50 1 d P E 13
H46A H 0.0636 0.1660 0.4264 0.043 Uiso 0.50 1 calc PR E 13
H46B H 0.1035 0.1698 0.4954 0.043 Uiso 0.50 1 calc PR E 13
O56 O 0.16431(11) 0.12114(6) 0.45329(8) 0.0322(4) Uani 0.30 1 d PD E 14
C56 C 0.1687(5) 0.0852(2) 0.4905(3) 0.0306(16) Uani 0.30 1 d PD E 14
H56A H 0.1873 0.0964 0.5313 0.037 Uiso 0.30 1 calc PR E 14
H56B H 0.2169 0.0630 0.4813 0.037 Uiso 0.30 1 calc PR E 14
C66 C 0.0761(9) 0.0609(7) 0.4864(15) 0.038(2) Uani 0.30 1 d PD E 14
H66A H 0.0665 0.0478 0.5250 0.046 Uiso 0.30 1 calc PR E 14
H66B H 0.0719 0.0355 0.4571 0.046 Uiso 0.30 1 calc PR E 14
C76 C 0.0056(10) 0.0981(4) 0.4673(6) 0.028(3) Uani 0.30 1 d PD E 14
H76A H -0.0173 0.1128 0.5016 0.034 Uiso 0.30 1 calc PR E 14
H76B H -0.0484 0.0856 0.4405 0.034 Uiso 0.30 1 calc PR E 14
C86 C 0.0607(4) 0.1322(3) 0.4358(4) 0.0341(18) Uani 0.30 1 d PD E 14
H86A H 0.0474 0.1644 0.4473 0.041 Uiso 0.30 1 calc PR E 14
H86B H 0.0433 0.1292 0.3927 0.041 Uiso 0.30 1 calc PR E 14
O57 O -0.0095(5) 0.0589(3) 0.5325(3) 0.054(2) Uiso 0.20 1 d PD F 15
C57 C -0.0426(8) 0.0889(4) 0.4860(5) 0.046(3) Uiso 0.20 1 d PD F 15
H57A H -0.0873 0.1114 0.4991 0.055 Uiso 0.20 1 calc PR F 15
H57B H -0.0757 0.0708 0.4527 0.055 Uiso 0.20 1 calc PR F 15
C67 C 0.0388(9) 0.1142(6) 0.4669(10) 0.047(6) Uiso 0.20 1 d PD F 15
H67A H 0.0471 0.1452 0.4857 0.057 Uiso 0.20 1 calc PR F 15
H67B H 0.0310 0.1179 0.4236 0.057 Uiso 0.20 1 calc PR F 15
C77 C 0.1198(10) 0.0827(4) 0.4882(6) 0.043(3) Uiso 0.20 1 d PD F 15
H77A H 0.1521 0.0724 0.4551 0.052 Uiso 0.20 1 calc PR F 15
H77B H 0.1655 0.0983 0.5181 0.052 Uiso 0.20 1 calc PR F 15
C87 C 0.0737(7) 0.0426(4) 0.5143(6) 0.049(3) Uiso 0.20 1 d PD F 15
H87A H 0.0597 0.0176 0.4848 0.058 Uiso 0.20 1 calc PR F 15
H87B H 0.1158 0.0299 0.5484 0.058 Uiso 0.20 1 calc PR F 15

loop_
_atom_site_aniso_label
_atom_site_aniso_U_11
_atom_site_aniso_U_22
_atom_site_aniso_U_33
_atom_site_aniso_U_23
_atom_site_aniso_U_13
_atom_site_aniso_U_12
Mn1 0.01404(12) 0.01442(12) 0.01718(13) 0.00062(10) 0.00197(10) -0.00049(9)
Mn2 0.01725(13) 0.01528(12) 0.01768(13) 0.00192(10) 0.00368(10) 0.00339(10)
Mn3 0.01849(13) 0.02270(14) 0.01751(14) 0.00103(10) 0.00347(11) 0.00644(11)
Mn4 0.01368(12) 0.02437(14) 0.02203(14) 0.00210(11) 0.00203(11) 0.00020(10)
Na 0.0355(4) 0.0266(4) 0.0279(4) -0.0044(3) 0.0007(3) 0.0037(3)
Cl1 0.01491(18) 0.0199(2) 0.0183(2) 0.00217(16) 0.00214(16) 0.00180(15)
Cl2 0.01772(19) 0.0180(2) 0.0223(2) 0.00190(16) 0.00632(16) 0.00173(15)
Cl3 0.0227(2) 0.0265(2) 0.0185(2) 0.00392(17) 0.00641(17) 0.00552(17)
Cl4 0.0184(2) 0.0192(2) 0.0271(2) -0.00397(17) 0.00113(17) 0.00078(16)
Cl5 0.0234(2) 0.0260(2) 0.0193(2) -0.00239(17) 0.00249(17) 0.00462(17)
O1A 0.0218(6) 0.0160(6) 0.0201(6) -0.0002(5) 0.0015(5) -0.0016(5)
O2A 0.0210(6) 0.0185(6) 0.0171(6) 0.0006(5) 0.0013(5) 0.0003(5)
C1 0.0119(8) 0.0200(9) 0.0191(9) -0.0016(7) 0.0032(7) -0.0001(6)
C2 0.0140(8) 0.0169(8) 0.0182(9) -0.0013(7) 0.0017(7) -0.0014(6)
C1A 0.0142(8) 0.0213(9) 0.0181(9) -0.0002(7) 0.0003(7) -0.0008(7)
C2A 0.0198(9) 0.0218(9) 0.0282(10) -0.0021(7) 0.0045(8) 0.0001(7)
C3A 0.0185(9) 0.0317(10) 0.0286(10) 0.0003(8) 0.0068(8) -0.0006(8)
C4A 0.0209(9) 0.0335(11) 0.0287(11) 0.0025(8) 0.0036(8) -0.0093(8)
C5A 0.0267(10) 0.0240(10) 0.0292(10) -0.0030(8) 0.0019(8) -0.0084(8)
C6A 0.0204(9) 0.0219(9) 0.0222(9) -0.0030(7) 0.0027(7) -0.0021(7)
C1B 0.0177(8) 0.0151(8) 0.0222(9) 0.0017(7) 0.0045(7) -0.0019(6)
C2B 0.0200(9) 0.0262(10) 0.0203(9) -0.0003(7) 0.0015(7) 0.0022(7)
C3B 0.0205(9) 0.0327(11) 0.0293(11) -0.0002(8) 0.0027(8) 0.0062(8)
C4B 0.0273(10) 0.0257(10) 0.0270(10) -0.0016(8) 0.0097(8) 0.0050(8)
C5B 0.0276(10) 0.0245(10) 0.0223(10) -0.0047(7) 0.0043(8) 0.0015(8)
C6B 0.0193(9) 0.0232(9) 0.0225(10) -0.0018(7) 0.0005(7) 0.0002(7)
C1C 0.0202(8) 0.0179(8) 0.0156(9) -0.0034(7) 0.0006(7) 0.0010(7)
C2C 0.0195(9) 0.0211(9) 0.0237(10) -0.0039(7) 0.0000(7) -0.0003(7)
C3C 0.0230(10) 0.0307(11) 0.0292(11) -0.0030(8) -0.0074(8) 0.0063(8)
C4C 0.0399(11) 0.0233(10) 0.0223(10) 0.0021(8) -0.0072(9) 0.0069(8)
C5C 0.0354(11) 0.0221(9) 0.0206(10) 0.0005(7) 0.0007(8) -0.0048(8)
C6C 0.0211(9) 0.0230(9) 0.0219(9) -0.0011(7) 0.0000(7) -0.0025(7)
O1B 0.0208(6) 0.0186(6) 0.0279(7) 0.0014(5) 0.0051(5) 0.0065(5)
O2B 0.0225(6) 0.0242(7) 0.0223(7) -0.0010(5) 0.0004(5) 0.0080(5)
C3 0.0271(9) 0.0201(9) 0.0173(9) 0.0049(7) 0.0080(8) 0.0068(7)
C4 0.0275(9) 0.0203(9) 0.0226(10) 0.0013(7) 0.0056(8) 0.0103(7)
C1D 0.035(3) 0.026(3) 0.015(3) 0.006(2) 0.015(2) 0.002(2)
C2D 0.010(3) 0.012(3) 0.034(5) 0.000(3) 0.001(3) 0.008(3)
C3D 0.030(3) 0.027(4) 0.008(3) -0.001(2) 0.004(2) -0.002(3)
C4D 0.041(3) 0.021(2) 0.023(2) 0.0021(18) -0.0016(19) 0.002(2)
C5D 0.027(2) 0.030(2) 0.026(2) -0.0009(18) 0.0010(17) 0.0101(17)
C6D 0.020(2) 0.022(2) 0.023(2) -0.0011(17) 0.0014(16) 0.0049(17)
C1Z 0.014(2) 0.019(3) 0.034(4) -0.001(3) -0.004(2) 0.014(2)
C2Z 0.037(4) 0.024(4) 0.017(5) -0.004(3) 0.014(3) 0.000(3)
C3Z 0.035(3) 0.026(4) 0.050(6) 0.006(3) 0.019(3) 0.008(3)
C4Z 0.037(3) 0.031(3) 0.025(2) 0.0100(19) 0.004(2) 0.004(2)
C5Z 0.027(2) 0.043(3) 0.031(2) 0.012(2) 0.0056(18) 0.0131(19)
C6Z 0.020(2) 0.033(3) 0.032(2) 0.0051(19) 0.0089(18) 0.0066(19)
C1E 0.0332(10) 0.0204(9) 0.0259(10) -0.0021(7) 0.0079(8) 0.0094(8)
C2E 0.0338(11) 0.0226(10) 0.0305(11) 0.0004(8) 0.0039(9) 0.0073(8)
C3E 0.0420(12) 0.0323(12) 0.0356(12) -0.0055(9) -0.0015(10) 0.0078(10)
C4E 0.0629(15) 0.0273(12) 0.0436(14) -0.0115(10) 0.0013(12) -0.0062(11)
C5E 0.0816(18) 0.0206(11) 0.0361(13) -0.0045(9) -0.0014(13) -0.0026(11)
C6E 0.0605(14) 0.0199(10) 0.0294(11) -0.0011(8) 0.0024(10) 0.0084(10)
C1F 0.0220(9) 0.0289(10) 0.0191(9) 0.0014(7) -0.0004(7) 0.0102(8)
C2F 0.0500(13) 0.0349(12) 0.0302(11) 0.0073(9) 0.0152(10) 0.0217(10)
C3F 0.0423(12) 0.0473(13) 0.0263(11) -0.0023(10) 0.0088(9) 0.0223(10)
C4F 0.0202(9) 0.0573(14) 0.0224(10) -0.0065(9) 0.0036(8) 0.0004(9)
C5F 0.0251(10) 0.0431(12) 0.0257(10) -0.0049(9) 0.0033(8) -0.0088(9)
C6F 0.0177(9) 0.0321(10) 0.0242(10) -0.0033(8) 0.0003(7) 0.0006(8)
O1C 0.0138(6) 0.0367(8) 0.0260(7) -0.0025(6) 0.0031(5) 0.0027(5)
O2C 0.0178(6) 0.0379(8) 0.0242(7) -0.0021(6) 0.0044(5) 0.0060(6)
C5 0.0148(8) 0.0402(11) 0.0161(9) -0.0100(8) 0.0003(7) 0.0007(8)
C6 0.0121(8) 0.0419(11) 0.0222(10) -0.0118(8) 0.0015(7) 0.0014(8)
C1G 0.0195(9) 0.0312(10) 0.0226(10) -0.0097(8) 0.0030(8) 0.0009(7)
C2G 0.0211(9) 0.0272(10) 0.0297(11) -0.0087(8) 0.0060(8) -0.0004(7)
C3G 0.0332(11) 0.0246(10) 0.0326(11) -0.0027(8) 0.0154(9) 0.0018(8)
C4G 0.0426(12) 0.0233(10) 0.0252(10) -0.0045(8) 0.0098(9) 0.0027(9)
C5G 0.0300(10) 0.0385(12) 0.0242(11) -0.0091(9) -0.0005(8) -0.0021(9)
C6G 0.0206(9) 0.0432(12) 0.0269(11) -0.0100(9) 0.0047(8) -0.0018(8)
C1H 0.0112(8) 0.0504(13) 0.0338(12) -0.0225(10) 0.0031(8) 0.0013(8)
C2H 0.0208(10) 0.0663(16) 0.0327(12) -0.0242(11) -0.0002(9) 0.0101(10)
C3H 0.0236(11) 0.082(2) 0.0424(14) -0.0405(14) -0.0086(10) 0.0151(12)
C4H 0.0235(11) 0.0701(19) 0.0688(19) -0.0485(15) 0.0052(12) -0.0042(11)
C5H 0.0341(12) 0.0558(16) 0.0620(17) -0.0335(13) 0.0161(11) -0.0115(11)
C6H 0.0246(10) 0.0518(14) 0.0397(13) -0.0237(11) 0.0089(9) -0.0077(9)
C1I 0.0162(9) 0.0467(12) 0.0188(9) -0.0121(8) 0.0015(7) 0.0048(8)
C2I 0.0176(9) 0.0512(13) 0.0344(12) -0.0155(10) 0.0036(8) 0.0038(9)
C3I 0.0309(11) 0.0459(13) 0.0463(13) -0.0135(11) 0.0129(10) 0.0033(10)
C4I 0.0295(11) 0.0529(14) 0.0346(12) -0.0044(10) 0.0063(9) 0.0156(10)
C5I 0.0186(10) 0.0596(15) 0.0290(11) -0.0092(10) 0.0004(8) 0.0115(10)
C6I 0.0181(9) 0.0504(13) 0.0224(10) -0.0114(9) 0.0017(8) 0.0021(9)
O1D 0.0166(6) 0.0210(6) 0.0253(7) 0.0054(5) 0.0037(5) -0.0023(5)
O2D 0.0177(6) 0.0415(8) 0.0259(7) 0.0120(6) 0.0008(6) -0.0066(6)
C7 0.0198(9) 0.0204(9) 0.0266(10) 0.0048(7) 0.0058(8) -0.0011(7)
C8 0.0191(9) 0.0284(10) 0.0231(10) 0.0054(8) 0.0027(7) -0.0067(7)
C1J 0.0240(9) 0.0224(9) 0.0287(10) 0.0097(8) 0.0057(8) -0.0058(7)
C2J 0.0341(11) 0.0227(10) 0.0295(11) 0.0071(8) 0.0032(9) -0.0039(8)
C3J 0.0386(12) 0.0234(10) 0.0410(13) 0.0078(9) 0.0075(10) 0.0009(9)
C4J 0.0326(11) 0.0277(11) 0.0433(13) 0.0156(9) 0.0044(10) 0.0037(9)
C5J 0.0330(11) 0.0388(12) 0.0301(11) 0.0111(9) 0.0020(9) 0.0015(9)
C6J 0.0279(10) 0.0316(11) 0.0283(11) 0.0083(8) 0.0047(8) -0.0008(8)
C1K 0.0156(9) 0.0404(11) 0.0212(10) 0.0046(8) -0.0005(7) 0.0007(8)
C2K 0.0229(10) 0.0523(14) 0.0296(11) 0.0141(10) 0.0050(9) 0.0072(9)
C3K 0.0268(11) 0.0750(18) 0.0224(11) 0.0128(11) 0.0044(9) 0.0200(11)
C4K 0.0268(11) 0.0738(18) 0.0237(11) -0.0116(11) -0.0068(9) 0.0142(11)
C5K 0.0251(10) 0.0548(15) 0.0389(13) -0.0163(11) -0.0012(9) -0.0030(10)
C6K 0.0201(9) 0.0447(13) 0.0298(11) -0.0052(9) 0.0035(8) -0.0060(9)
C1L 0.0311(11) 0.0470(14) 0.0192(10) 0.0052(9) 0.0059(9) -0.0184(10)
C2L 0.030(3) 0.052(3) 0.022(3) 0.017(2) -0.001(2) -0.025(2)
C3L 0.025(2) 0.038(3) 0.020(2) 0.007(2) -0.0003(18) -0.019(2)
C4L 0.015(2) 0.039(3) 0.032(3) -0.011(2) 0.011(2) -0.010(2)
C5L 0.012(2) 0.046(3) 0.034(3) -0.007(2) 0.004(2) -0.003(2)
C6L 0.028(2) 0.036(3) 0.019(2) -0.008(2) 0.006(2) -0.0208(19)
C1Y 0.0311(11) 0.0470(14) 0.0192(10) 0.0052(9) 0.0059(9) -0.0184(10)
C2Y 0.022(3) 0.057(3) 0.037(3) 0.006(3) -0.004(2) -0.025(2)
C3Y 0.043(3) 0.033(3) 0.033(3) 0.006(2) 0.003(2) -0.014(2)
C4Y 0.022(2) 0.048(4) 0.031(3) 0.008(3) 0.002(2) -0.007(2)
C5Y 0.010(3) 0.041(3) 0.043(3) 0.002(2) 0.003(3) -0.015(2)
C6Y 0.022(2) 0.050(4) 0.028(3) -0.003(3) 0.001(2) -0.015(2)
O11 0.0178(6) 0.0280(7) 0.0214(7) 0.0021(5) 0.0024(5) 0.0063(5)
C11 0.0210(9) 0.0399(12) 0.0348(11) 0.0012(9) 0.0083(8) 0.0079(8)
C21 0.0230(10) 0.0340(11) 0.0439(13) 0.0060(9) 0.0027(9) 0.0083(8)
C31 0.0246(10) 0.0275(10) 0.0359(12) 0.0038(8) -0.0013(9) 0.0045(8)
C41 0.0249(9) 0.0254(10) 0.0221(10) -0.0001(7) -0.0016(8) 0.0028(8)
O12 0.0257(6) 0.0186(6) 0.0265(7) 0.0050(5) 0.0065(5) 0.0018(5)
C12 0.0354(11) 0.0234(10) 0.0381(12) -0.0032(8) 0.0098(9) -0.0062(8)
C22 0.097(3) 0.0192(15) 0.063(3) 0.0020(14) 0.027(3) -0.0045(19)
C32 0.0599(19) 0.0265(14) 0.0415(17) 0.0134(12) 0.0174(15) 0.0038(13)
C42 0.0517(14) 0.0377(13) 0.0378(13) 0.0208(10) 0.0148(11) 0.0054(10)
C82 0.0517(14) 0.0377(13) 0.0378(13) 0.0208(10) 0.0148(11) 0.0054(10)
O13 0.021(3) 0.0274(10) 0.0251(9) 0.0012(9) -0.003(3) 0.0039(13)
C13 0.033(3) 0.038(3) 0.032(2) 0.002(3) -0.0027(18) 0.002(2)
C23 0.031(2) 0.061(3) 0.034(2) 0.002(2) -0.0050(18) 0.018(2)
C33 0.074(4) 0.033(3) 0.103(4) 0.005(2) 0.008(3) 0.020(3)
C43 0.051(3) 0.037(2) 0.039(2) 0.0118(17) -0.005(2) 0.001(2)
O53 0.021(3) 0.0274(10) 0.0251(9) 0.0012(9) -0.003(3) 0.0039(13)
O14 0.0156(17) 0.0320(9) 0.037(5) 0.0067(14) 0.009(2) -0.0089(12)
C14 0.043(3) 0.039(3) 0.052(4) -0.015(3) -0.011(3) -0.001(2)
C34 0.076(7) 0.007(3) 0.094(6) -0.003(3) 0.052(5) 0.002(3)
C44 0.029(2) 0.028(2) 0.0112(19) -0.0057(16) 0.0088(16) -0.0101(16)
O54 0.0156(17) 0.0320(9) 0.037(5) 0.0067(14) 0.009(2) -0.0089(12)
C54 0.0163(19) 0.057(3) 0.018(2) 0.006(2) -0.0016(19) -0.0169(18)
C74 0.046(4) 0.012(4) 0.128(8) -0.011(3) 0.041(4) 0.004(3)
C84 0.068(4) 0.025(3) 0.065(4) 0.014(3) -0.018(3) -0.004(3)
O15 0.042(3) 0.029(2) 0.028(3) -0.0046(17) 0.0030(19) 0.0054(18)
C15 0.055(3) 0.028(2) 0.023(2) -0.0065(18) -0.003(2) 0.001(2)
C25 0.042(4) 0.023(3) 0.023(3) 0.000(2) 0.006(2) -0.002(2)
C35 0.0265(19) 0.028(2) 0.021(2) 0.0007(15) 0.0024(16) -0.0011(16)
C45 0.0205(18) 0.030(2) 0.029(2) -0.0056(16) 0.0022(16) 0.0063(15)
O55 0.041(3) 0.026(2) 0.029(3) -0.0046(18) 0.012(2) -0.0043(19)
C55 0.028(2) 0.031(2) 0.039(2) -0.0005(18) 0.0093(18) 0.0015(17)
C65 0.038(2) 0.037(3) 0.037(3) -0.002(2) 0.016(2) -0.001(2)
C75 0.040(3) 0.025(3) 0.044(4) 0.000(2) 0.014(3) -0.005(2)
C85 0.039(2) 0.035(2) 0.033(2) -0.0090(18) 0.0136(19) -0.0134(19)
O16 0.0288(9) 0.0284(9) 0.0428(11) 0.0012(8) 0.0170(8) 0.0025(7)
C16 0.0219(19) 0.029(2) 0.021(2) 0.0036(17) 0.0066(18) 0.0009(16)
C26 0.033(2) 0.047(4) 0.037(4) 0.009(3) 0.015(2) -0.008(2)
C36 0.028(4) 0.053(5) 0.032(4) -0.006(3) 0.006(3) 0.001(4)
C46 0.029(3) 0.035(3) 0.046(3) 0.005(2) 0.012(2) 0.005(2)
O56 0.0288(9) 0.0284(9) 0.0428(11) 0.0012(8) 0.0170(8) 0.0025(7)
C56 0.026(4) 0.037(4) 0.029(4) 0.002(3) 0.004(3) 0.005(3)
C66 0.033(2) 0.047(4) 0.037(4) 0.009(3) 0.015(2) -0.008(2)
C76 0.009(4) 0.057(9) 0.019(5) -0.008(5) 0.005(4) -0.003(5)
C86 0.023(4) 0.029(4) 0.049(6) 0.001(4) 0.000(4) -0.005(3)

loop_
_atom_type_symbol
_atom_type_description
_atom_type_scat_dispersion_real
_atom_type_scat_dispersion_imag
_atom_type_scat_source
C C 0.0033 0.0016 'International Tables Vol C Tables 4.2.6.8 and 6.1.1.4'
H H 0.0000 0.0000 'International Tables Vol C Tables 4.2.6.8 and 6.1.1.4'
O O 0.0106 0.0060 'International Tables Vol C Tables 4.2.6.8 and 6.1.1.4'
Mn Mn 0.3368 0.7283 'International Tables Vol C Tables 4.2.6.8 and 6.1.1.4'
Cl Cl 0.1484 0.1585 'International Tables Vol C Tables 4.2.6.8 and 6.1.1.4'
Na Na 0.0362 0.0249 'International Tables Vol C Tables 4.2.6.8 and 6.1.1.4'

loop_
_geom_angle_atom_site_label_1
_geom_angle_atom_site_label_2
_geom_angle_atom_site_label_3
_geom_angle
_geom_angle_site_symmetry_1
_geom_angle_site_symmetry_3
O1A Mn1 O1D 87.80(5) . .
O1A Mn1 O11 89.33(5) . .
O1D Mn1 O11 88.91(5) . .
O1A Mn1 Cl4 175.93(3) . .
O1D Mn1 Cl4 91.51(4) . .
O11 Mn1 Cl4 94.66(4) . .
O1A Mn1 Cl2 90.31(4) . .
O1D Mn1 Cl2 176.18(3) . .
O11 Mn1 Cl2 94.39(4) . .
Cl4 Mn1 Cl2 90.15(2) . .
O1A Mn1 Cl1 89.14(4) . .
O1D Mn1 Cl1 89.23(4) . .
O11 Mn1 Cl1 177.64(3) . .
Cl4 Mn1 Cl1 86.84(3) . .
Cl2 Mn1 Cl1 87.42(2) . .
O2A Mn2 O1B 90.00(5) . .
O2A Mn2 O12 92.91(5) . .
O1B Mn2 O12 85.12(5) . .
O2A Mn2 Cl2 89.64(4) . .
O1B Mn2 Cl2 177.75(3) . .
O12 Mn2 Cl2 97.12(4) . .
O2A Mn2 Cl3 175.52(3) . .
O1B Mn2 Cl3 89.45(4) . .
O12 Mn2 Cl3 91.48(4) . .
Cl2 Mn2 Cl3 90.74(2) . .
O2A Mn2 Cl1 90.21(4) . .
O1B Mn2 Cl1 88.96(4) . .
O12 Mn2 Cl1 173.31(3) . .
Cl2 Mn2 Cl1 88.82(3) . .
Cl3 Mn2 Cl1 85.33(2) . .
O2C Mn3 O2B 90.04(5) . .
O2C Mn3 O13 89.3(2) . .
O2B Mn3 O13 95.4(2) . .
O2C Mn3 O53 82.4(5) . .
O2B Mn3 O53 96.1(4) . .
O13 Mn3 O53 6.9(6) . .
O2C Mn3 Cl3 178.06(4) . .
O2B Mn3 Cl3 91.14(4) . .
O13 Mn3 Cl3 92.1(2) . .
O53 Mn3 Cl3 99.0(5) . .
O2C Mn3 Cl5 90.66(4) . .
O2B Mn3 Cl5 176.59(4) . .
O13 Mn3 Cl5 87.9(2) . .
O53 Mn3 Cl5 87.3(4) . .
Cl3 Mn3 Cl5 88.06(2) . .
O2C Mn3 Cl1 91.49(4) . .
O2B Mn3 Cl1 89.52(4) . .
O13 Mn3 Cl1 175.0(2) . .
O53 Mn3 Cl1 171.7(3) . .
Cl3 Mn3 Cl1 86.98(3) . .
Cl5 Mn3 Cl1 87.12(2) . .
O2D Mn4 O1C 88.22(6) . .
O2D Mn4 O14 89.6(5) . .
O1C Mn4 O14 94.1(3) . .
O2D Mn4 O54 84.4(5) . .
O1C Mn4 O54 89.4(4) . .
O14 Mn4 O54 6.9(11) . .
O2D Mn4 Cl5 176.72(4) . .
O1C Mn4 Cl5 92.52(4) . .
O14 Mn4 Cl5 93.5(5) . .
O54 Mn4 Cl5 98.8(5) . .
O2D Mn4 Cl4 90.40(4) . .
O1C Mn4 Cl4 176.59(4) . .
O14 Mn4 Cl4 89.1(3) . .
O54 Mn4 Cl4 93.6(3) . .
Cl5 Mn4 Cl4 88.69(3) . .
O2D Mn4 Cl1 88.68(4) . .
O1C Mn4 Cl1 90.17(4) . .
O14 Mn4 Cl1 175.4(2) . .
O54 Mn4 Cl1 173.1(5) . .
Cl5 Mn4 Cl1 88.13(2) . .
Cl4 Mn4 Cl1 86.68(2) . .
O55 Na O15 15.87(11) . .
O55 Na O16 78.52(13) . .
O15 Na O16 78.35(14) . .
O55 Na Cl2 138.32(11) . .
O15 Na Cl2 123.07(10) . .
O16 Na Cl2 85.37(5) . .
O55 Na Cl3 135.04(11) . .
O15 Na Cl3 149.53(11) . .
O16 Na Cl3 85.78(5) . .
Cl2 Na Cl3 80.72(3) . .
O55 Na Cl4 91.40(12) . .
O15 Na Cl4 82.67(13) . .
O16 Na Cl4 143.08(5) . .
Cl2 Na Cl4 78.90(3) . .
Cl3 Na Cl4 123.57(3) . .
O55 Na Cl5 89.49(12) . .
O15 Na Cl5 100.01(13) . .
O16 Na Cl5 138.96(5) . .
Cl2 Na Cl5 125.67(4) . .
Cl3 Na Cl5 75.37(2) . .
Cl4 Na Cl5 75.33(3) . .
Mn3 Cl1 Mn4 82.55(2) . .
Mn3 Cl1 Mn2 84.16(2) . .
Mn4 Cl1 Mn2 138.73(2) . .
Mn3 Cl1 Mn1 139.09(2) . .
Mn4 Cl1 Mn1 82.87(3) . .
Mn2 Cl1 Mn1 82.14(2) . .
Mn2 Cl2 Mn1 89.56(3) . .
Mn2 Cl2 Na 91.87(3) . .
Mn1 Cl2 Na 92.14(3) . .
Mn3 Cl3 Mn2 90.87(3) . .
Mn3 Cl3 Na 96.16(2) . .
Mn2 Cl3 Na 90.21(2) . .
Mn1 Cl4 Mn4 90.60(3) . .
Mn1 Cl4 Na 91.56(3) . .
Mn4 Cl4 Na 93.98(3) . .
Mn4 Cl5 Mn3 88.25(2) . .
Mn4 Cl5 Na 92.63(4) . .
Mn3 Cl5 Na 91.42(2) . .
C1 O1A Mn1 135.39(11) . .
C1 O2A Mn2 135.54(11) . .
O1A C1 O2A 126.28(16) . .
O1A C1 C2 118.36(15) . .
O2A C1 C2 115.36(14) . .
C1A C2 C1C 111.45(13) . .
C1A C2 C1B 112.91(13) . .
C1C C2 C1B 107.36(13) . .
C1A C2 C1 105.17(13) . .
C1C C2 C1 110.83(13) . .
C1B C2 C1 109.14(13) . .
C6A C1A C2A 117.84(15) . .
C6A C1A C2 124.04(14) . .
C2A C1A C2 118.12(15) . .
C3A C2A C1A 121.70(17) . .
C3A C2A H2A 119.1 . .
C1A C2A H2A 119.1 . .
C4A C3A C2A 119.30(16) . .
C4A C3A H3A 120.3 . .
C2A C3A H3A 120.3 . .
C5A C4A C3A 120.04(16) . .
C5A C4A H4A 120.0 . .
C3A C4A H4A 120.0 . .
C4A C5A C6A 120.43(17) . .
C4A C5A H5A 119.8 . .
C6A C5A H5A 119.8 . .
C1A C6A C5A 120.68(16) . .
C1A C6A H6A 119.7 . .
C5A C6A H6A 119.7 . .
C2B C1B C6B 117.76(15) . .
C2B C1B C2 123.55(15) . .
C6B C1B C2 118.65(14) . .
C1B C2B C3B 120.79(17) . .
C1B C2B H2B 119.6 . .
C3B C2B H2B 119.6 . .
C4B C3B C2B 120.63(17) . .
C4B C3B H3B 119.7 . .
C2B C3B H3B 119.7 . .
C3B C4B C5B 119.38(16) . .
C3B C4B H4B 120.3 . .
C5B C4B H4B 120.3 . .
C4B C5B C6B 119.96(17) . .
C4B C5B H5B 120.0 . .
C6B C5B H5B 120.0 . .
C5B C6B C1B 121.48(16) . .
C5B C6B H6B 119.3 . .
C1B C6B H6B 119.3 . .
C6C C1C C2C 117.44(16) . .
C6C C1C C2 119.36(14) . .
C2C C1C C2 123.18(15) . .
C3C C2C C1C 120.63(17) . .
C3C C2C H2C 119.7 . .
C1C C2C H2C 119.7 . .
C4C C3C C2C 120.85(17) . .
C4C C3C H3C 119.6 . .
C2C C3C H3C 119.6 . .
C3C C4C C5C 119.20(17) . .
C3C C4C H4C 120.4 . .
C5C C4C H4C 120.4 . .
C6C C5C C4C 120.07(17) . .
C6C C5C H5C 120.0 . .
C4C C5C H5C 120.0 . .
C5C C6C C1C 121.71(16) . .
C5C C6C H6C 119.1 . .
C1C C6C H6C 119.1 . .
C3 O1B Mn2 137.16(12) . .
C3 O2B Mn3 134.16(11) . .
O1B C3 O2B 126.65(16) . .
O1B C3 C4 117.41(16) . .
O2B C3 C4 115.92(15) . .
C1Z C4 C3 105.3(2) . .
C1E C4 C3 112.49(14) . .
C1F C4 C3 109.33(14) . .
C3 C4 C1D 102.9(2) . .
C2D C1D C6D 120.0 . .
C2D C1D C4 113.5(3) . .
C6D C1D C4 126.4(3) . .
C3D C2D C1D 120.0 . .
C3D C2D H2D 120.0 . .
C1D C2D H2D 120.0 . .
C2D C3D C4D 120.0 . .
C2D C3D H3D 120.0 . .
C4D C3D H3D 120.0 . .
C5D C4D C3D 120.0 . .
C5D C4D H4D 120.0 . .
C3D C4D H4D 120.0 . .
C4D C5D C6D 120.0 . .
C4D C5D H5D 120.0 . .
C6D C5D H5D 120.0 . .
C5D C6D C1D 120.0 . .
C5D C6D H6D 120.0 . .
C1D C6D H6D 120.0 . .
C2Z C1Z C6Z 120.0 . .
C2Z C1Z C4 119.2(3) . .
C6Z C1Z C4 120.8(3) . .
C3Z C2Z C1Z 120.0 . .
C3Z C2Z H2Z 120.0 . .
C1Z C2Z H2Z 120.0 . .
C2Z C3Z C4Z 120.0 . .
C2Z C3Z H3Z 120.0 . .
C4Z C3Z H3Z 120.0 . .
C5Z C4Z C3Z 120.0 . .
C5Z C4Z H4Z 120.0 . .
C3Z C4Z H4Z 120.0 . .
C4Z C5Z C6Z 120.0 . .
C4Z C5Z H5Z 120.0 . .
C6Z C5Z H5Z 120.0 . .
C5Z C6Z C1Z 120.0 . .
C5Z C6Z H6Z 120.0 . .
C1Z C6Z H6Z 120.0 . .
C2E C1E C6E 117.66(19) . .
C2E C1E C4 119.78(17) . .
C6E C1E C4 122.30(17) . .
C3E C2E C1E 121.06(19) . .
C3E C2E H2E 119.5 . .
C1E C2E H2E 119.5 . .
C2E C3E C4E 120.1(2) . .
C2E C3E H3E 119.9 . .
C4E C3E H3E 119.9 . .
C5E C4E C3E 119.6(2) . .
C5E C4E H4E 120.2 . .
C3E C4E H4E 120.2 . .
C6E C5E C4E 120.3(2) . .
C6E C5E H5E 119.9 . .
C4E C5E H5E 119.9 . .
C5E C6E C1E 121.3(2) . .
C5E C6E H6E 119.3 . .
C1E C6E H6E 119.3 . .
C6F C1F C2F 117.64(17) . .
C6F C1F C4 123.33(15) . .
C2F C1F C4 118.79(17) . .
C3F C2F C1F 121.1(2) . .
C3F C2F H2F 119.4 . .
C1F C2F H2F 119.4 . .
C4F C3F C2F 120.45(19) . .
C4F C3F H3F 119.8 . .
C2F C3F H3F 119.8 . .
C5F C4F C3F 119.14(18) . .
C5F C4F H4F 120.4 . .
C3F C4F H4F 120.4 . .
C4F C5F C6F 120.70(19) . .
C4F C5F H5F 119.6 . .
C6F C5F H5F 119.6 . .
C1F C6F C5F 120.90(18) . .
C1F C6F H6F 119.5 . .
C5F C6F H6F 119.5 . .
C5 O1C Mn4 134.87(11) . .
C5 O2C Mn3 135.44(12) . .
O1C C5 O2C 125.89(16) . .
O1C C5 C6 115.33(16) . .
O2C C5 C6 118.77(17) . .
C1I C6 C1G 104.85(14) . .
C1I C6 C1H 112.85(15) . .
C1G C6 C1H 112.93(16) . .
C1I C6 C5 113.99(16) . .
C1G C6 C5 109.33(14) . .
C1H C6 C5 103.09(13) . .
C6G C1G C2G 117.49(17) . .
C6G C1G C6 123.45(15) . .
C2G C1G C6 118.86(16) . .
C3G C2G C1G 121.57(18) . .
C3G C2G H2G 119.2 . .
C1G C2G H2G 119.2 . .
C2G C3G C4G 120.01(17) . .
C2G C3G H3G 120.0 . .
C4G C3G H3G 120.0 . .
C5G C4G C3G 119.22(18) . .
C5G C4G H4G 120.4 . .
C3G C4G H4G 120.4 . .
C4G C5G C6G 120.86(18) . .
C4G C5G H5G 119.6 . .
C6G C5G H5G 119.6 . .
C5G C6G C1G 120.82(17) . .
C5G C6G H6G 119.6 . .
C1G C6G H6G 119.6 . .
C6H C1H C2H 117.9(2) . .
C6H C1H C6 123.07(18) . .
C2H C1H C6 118.8(2) . .
C3H C2H C1H 120.3(2) . .
C3H C2H H2H 119.9 . .
C1H C2H H2H 119.9 . .
C4H C3H C2H 121.0(2) . .
C4H C3H H3H 119.5 . .
C2H C3H H3H 119.5 . .
C5H C4H C3H 119.2(2) . .
C5H C4H H4H 120.4 . .
C3H C4H H4H 120.4 . .
C4H C5H C6H 120.3(3) . .
C4H C5H H5H 119.9 . .
C6H C5H H5H 119.9 . .
C1H C6H C5H 121.2(2) . .
C1H C6H H6H 119.4 . .
C5H C6H H6H 119.4 . .
C2I C1I C6I 117.60(19) . .
C2I C1I C6 120.17(16) . .
C6I C1I C6 121.75(18) . .
C3I C2I C1I 121.71(18) . .
C3I C2I H2I 119.1 . .
C1I C2I H2I 119.1 . .
C2I C3I C4I 119.8(2) . .
C2I C3I H3I 120.1 . .
C4I C3I H3I 120.1 . .
C5I C4I C3I 119.4(2) . .
C5I C4I H4I 120.3 . .
C3I C4I H4I 120.3 . .
C4I C5I C6I 120.66(18) . .
C4I C5I H5I 119.7 . .
C6I C5I H5I 119.7 . .
C5I C6I C1I 120.8(2) . .
C5I C6I H6I 119.6 . .
C1I C6I H6I 119.6 . .
C7 O1D Mn1 135.18(12) . .
C7 O2D Mn4 136.90(11) . .
O2D C7 O1D 126.10(16) . .
O2D C7 C8 118.59(15) . .
O1D C7 C8 115.30(16) . .
C1K C8 C1J 110.04(15) . .
C1K C8 C1Y 108.00(15) . .
C1J C8 C1Y 114.46(18) . .
C1K C8 C7 108.56(15) . .
C1J C8 C7 106.69(14) . .
C1Y C8 C7 108.95(16) . .
C7 C8 C1L 110.99(19) . .
C6J C1J C2J 118.00(17) . .
C6J C1J C8 123.06(17) . .
C2J C1J C8 118.94(17) . .
C3J C2J C1J 121.28(19) . .
C3J C2J H2J 119.4 . .
C1J C2J H2J 119.4 . .
C2J C3J C4J 119.9(2) . .
C2J C3J H3J 120.0 . .
C4J C3J H3J 120.0 . .
C5J C4J C3J 119.52(19) . .
C5J C4J H4J 120.2 . .
C3J C4J H4J 120.2 . .
C4J C5J C6J 120.4(2) . .
C4J C5J H5J 119.8 . .
C6J C5J H5J 119.8 . .
C1J C6J C5J 120.89(19) . .
C1J C6J H6J 119.6 . .
C5J C6J H6J 119.6 . .
C6K C1K C2K 118.01(19) . .
C6K C1K C8 122.20(16) . .
C2K C1K C8 119.65(18) . .
C3K C2K C1K 120.7(2) . .
C3K C2K H2K 119.7 . .
C1K C2K H2K 119.7 . .
C4K C3K C2K 120.6(2) . .
C4K C3K H3K 119.7 . .
C2K C3K H3K 119.7 . .
C3K C4K C5K 119.4(2) . .
C3K C4K H4K 120.3 . .
C5K C4K H4K 120.3 . .
C4K C5K C6K 120.1(2) . .
C4K C5K H5K 119.9 . .
C6K C5K H5K 119.9 . .
C1K C6K C5K 121.11(19) . .
C1K C6K H6K 119.4 . .
C5K C6K H6K 119.4 . .
C2L C1L C6L 120.0 . .
C2L C1L C8 120.5(3) . .
C3L C2L C1L 120.0 . .
C3L C2L H2L 120.0 . .
C1L C2L H2L 120.0 . .
C2L C3L C4L 120.0 . .
C2L C3L H3L 120.0 . .
C4L C3L H3L 120.0 . .
C3L C4L C5L 120.0 . .
C3L C4L H4L 120.0 . .
C5L C4L H4L 120.0 . .
C6L C5L C4L 120.0 . .
C6L C5L H5L 120.0 . .
C4L C5L H5L 120.0 . .
C5L C6L C1L 120.0 . .
C5L C6L H6L 120.0 . .
C1L C6L H6L 120.0 . .
C2Y C1Y C6Y 120.0 . .
C2Y C1Y C8 115.77(15) . .
C6Y C1Y C8 124.23(15) . .
C3Y C2Y C1Y 120.0 . .
C3Y C2Y H2Y 120.0 . .
C1Y C2Y H2Y 120.0 . .
C2Y C3Y C4Y 120.0 . .
C2Y C3Y H3Y 120.0 . .
C4Y C3Y H3Y 120.0 . .
C5Y C4Y C3Y 120.0 . .
C5Y C4Y H4Y 120.0 . .
C3Y C4Y H4Y 120.0 . .
C4Y C5Y C6Y 120.0 . .
C4Y C5Y H5Y 120.0 . .
C6Y C5Y H5Y 120.0 . .
C5Y C6Y C1Y 120.0 . .
C5Y C6Y H6Y 120.0 . .
C1Y C6Y H6Y 120.0 . .
C11 O11 C41 108.23(11) . .
C11 O11 Mn1 127.91(8) . .
C41 O11 Mn1 119.22(9) . .
O11 C11 C21 106.34(12) . .
O11 C11 H11A 110.5 . .
C21 C11 H11A 110.5 . .
O11 C11 H11B 110.5 . .
C21 C11 H11B 110.5 . .
H11A C11 H11B 108.7 . .
C31 C21 C11 104.69(14) . .
C31 C21 H21A 110.8 . .
C11 C21 H21A 110.8 . .
C31 C21 H21B 110.8 . .
C11 C21 H21B 110.8 . .
H21A C21 H21B 108.9 . .
C41 C31 C21 102.56(15) . .
C41 C31 H31A 111.3 . .
C21 C31 H31A 111.3 . .
C41 C31 H31B 111.3 . .
C21 C31 H31B 111.3 . .
H31A C31 H31B 109.2 . .
O11 C41 C31 103.84(14) . .
O11 C41 H41A 111.0 . .
C31 C41 H41A 111.0 . .
O11 C41 H41B 111.0 . .
C31 C41 H41B 111.0 . .
H41A C41 H41B 109.0 . .
C42 O12 C12 109.08(15) . .
C42 O12 Mn2 121.40(12) . .
C12 O12 Mn2 117.22(10) . .
O12 C12 C22 103.2(2) . .
O12 C12 H12A 111.1 . .
C22 C12 H12A 111.1 . .
O12 C12 H12B 111.1 . .
C22 C12 H12B 111.1 . .
H12A C12 H12B 109.1 . .
C32 C22 C12 104.0(2) . .
C32 C22 H22A 111.0 . .
C12 C22 H22A 111.0 . .
C32 C22 H22B 111.0 . .
C12 C22 H22B 111.0 . .
H22A C22 H22B 109.0 . .
C42 C32 C22 100.1(2) . .
C42 C32 H32A 111.8 . .
C22 C32 H32A 111.8 . .
C42 C32 H32B 111.8 . .
C22 C32 H32B 111.8 . .
H32A C32 H32B 109.5 . .
O12 C42 C32 107.99(19) . .
O12 C42 H42A 110.1 . .
C32 C42 H42A 110.1 . .
O12 C42 H42B 110.1 . .
C32 C42 H42B 110.1 . .
H42A C42 H42B 108.4 . .
C72 C62 H62A 113.3 . .
C72 C62 H62B 113.3 . .
H62A C62 H62B 110.6 . .
C62 C72 H72A 109.7 . .
C62 C72 H72B 109.7 . .
H72A C72 H72B 108.2 . .
C43 O13 C13 103.8(5) . .
C43 O13 Mn3 117.2(7) . .
C13 O13 Mn3 122.4(7) . .
O13 C13 C23 105.8(5) . .
O13 C13 H13A 110.6 . .
C23 C13 H13A 110.6 . .
O13 C13 H13B 110.6 . .
C23 C13 H13B 110.6 . .
H13A C13 H13B 108.7 . .
C33 C23 C13 103.0(4) . .
C33 C23 H23A 111.2 . .
C13 C23 H23A 111.2 . .
C33 C23 H23B 111.2 . .
C13 C23 H23B 111.2 . .
H23A C23 H23B 109.1 . .
C43 C33 C23 104.7(4) . .
C43 C33 H33A 110.8 . .
C23 C33 H33A 110.8 . .
C43 C33 H33B 110.8 . .
C23 C33 H33B 110.8 . .
H33A C33 H33B 108.9 . .
O13 C43 C33 102.6(5) . .
O13 C43 H43A 111.2 . .
C33 C43 H43A 111.2 . .
O13 C43 H43B 111.2 . .
C33 C43 H43B 111.2 . .
H43A C43 H43B 109.2 . .
C53 O53 C83 106.9(9) . .
C53 O53 Mn3 122.3(11) . .
C83 O53 Mn3 115.1(12) . .
O53 C53 C63 106.0(9) . .
O53 C53 H53A 110.5 . .
C63 C53 H53A 110.5 . .
O53 C53 H53B 110.5 . .
C63 C53 H53B 110.5 . .
H53A C53 H53B 108.7 . .
C73 C63 C53 103.5(6) . .
C73 C63 H63A 111.1 . .
C53 C63 H63A 111.1 . .
C73 C63 H63B 111.1 . .
C53 C63 H63B 111.1 . .
H63A C63 H63B 109.0 . .
C83 C73 C63 103.9(5) . .
C83 C73 H73A 111.0 . .
C63 C73 H73A 111.0 . .
C83 C73 H73B 111.0 . .
C63 C73 H73B 111.0 . .
H73A C73 H73B 109.0 . .
O53 C83 C73 102.4(8) . .
O53 C83 H83A 111.3 . .
C73 C83 H83A 111.3 . .
O53 C83 H83B 111.3 . .
C73 C83 H83B 111.3 . .
H83A C83 H83B 109.2 . .
C14 O14 C44 110.6(9) . .
C14 O14 Mn4 122.7(8) . .
C44 O14 Mn4 125.5(8) . .
O14 C14 C24 110.8(6) . .
O14 C14 H14A 109.5 . .
C24 C14 H14A 109.5 . .
O14 C14 H14B 109.5 . .
C24 C14 H14B 109.5 . .
H14A C14 H14B 108.1 . .
C14 C24 C34 100.6(5) . .
C14 C24 H24A 111.7 . .
C34 C24 H24A 111.7 . .
C14 C24 H24B 111.7 . .
C34 C24 H24B 111.7 . .
H24A C24 H24B 109.4 . .
C44 C34 C24 105.1(6) . .
C44 C34 H34A 110.7 . .
C24 C34 H34A 110.7 . .
C44 C34 H34B 110.7 . .
C24 C34 H34B 110.7 . .
H34A C34 H34B 108.8 . .
O14 C44 C34 100.5(6) . .
O14 C44 H44A 111.7 . .
C34 C44 H44A 111.7 . .
O14 C44 H44B 111.7 . .
C34 C44 H44B 111.7 . .
H44A C44 H44B 109.4 . .
C54 O54 C84 97.5(7) . .
C54 O54 Mn4 122.5(10) . .
C84 O54 Mn4 118.8(10) . .
O54 C54 C64 102.8(7) . .
O54 C54 H54A 111.2 . .
C64 C54 H54A 111.2 . .
O54 C54 H54B 111.2 . .
C64 C54 H54B 111.2 . .
H54A C54 H54B 109.1 . .
C74 C64 C54 108.2(5) . .
C74 C64 H64A 110.1 . .
C54 C64 H64A 110.1 . .
C74 C64 H64B 110.1 . .
C54 C64 H64B 110.1 . .
H64A C64 H64B 108.4 . .
C84 C74 C64 97.2(6) . .
C84 C74 H74A 112.3 . .
C64 C74 H74A 112.3 . .
C84 C74 H74B 112.3 . .
C64 C74 H74B 112.3 . .
H74A C74 H74B 109.9 . .
C74 C84 O54 115.4(9) . .
C74 C84 H84A 108.4 . .
O54 C84 H84A 108.4 . .
C74 C84 H84B 108.4 . .
O54 C84 H84B 108.4 . .
H84A C84 H84B 107.5 . .
C45 O15 C15 108.9(4) . .
C45 O15 Na 128.9(3) . .
C15 O15 Na 120.3(3) . .
O15 C15 C25 106.0(4) . .
O15 C15 H15A 110.5 . .
C25 C15 H15A 110.5 . .
O15 C15 H15B 110.5 . .
C25 C15 H15B 110.5 . .
H15A C15 H15B 108.7 . .
C15 C25 C35 102.3(4) . .
C15 C25 H25A 111.3 . .
C35 C25 H25A 111.3 . .
C15 C25 H25B 111.3 . .
C35 C25 H25B 111.3 . .
H25A C25 H25B 109.2 . .
C45 C35 C25 100.9(3) . .
C45 C35 H35A 111.6 . .
C25 C35 H35A 111.6 . .
C45 C35 H35B 111.6 . .
C25 C35 H35B 111.6 . .
H35A C35 H35B 109.4 . .
O15 C45 C35 105.4(3) . .
O15 C45 H45A 110.7 . .
C35 C45 H45A 110.7 . .
O15 C45 H45B 110.7 . .
C35 C45 H45B 110.7 . .
H45A C45 H45B 108.8 . .
C55 O55 C85 110.3(4) . .
C55 O55 Na 128.5(3) . .
C85 O55 Na 120.2(3) . .
O55 C55 C65 105.3(4) . .
O55 C55 H55A 110.7 . .
C65 C55 H55A 110.7 . .
O55 C55 H55B 110.7 . .
C65 C55 H55B 110.7 . .
H55A C55 H55B 108.8 . .
C55 C65 C75 101.3(4) . .
C55 C65 H65A 111.5 . .
C75 C65 H65A 111.5 . .
C55 C65 H65B 111.5 . .
C75 C65 H65B 111.5 . .
H65A C65 H65B 109.3 . .
C85 C75 C65 102.7(4) . .
C85 C75 H75A 111.2 . .
C65 C75 H75A 111.2 . .
C85 C75 H75B 111.2 . .
C65 C75 H75B 111.2 . .
H75A C75 H75B 109.1 . .
O55 C85 C75 104.7(4) . .
O55 C85 H85A 110.8 . .
C75 C85 H85A 110.8 . .
O55 C85 H85B 110.8 . .
C75 C85 H85B 110.8 . .
H85A C85 H85B 108.9 . .
C46 O16 C16 112.4(3) . .
C46 O16 Na 120.8(2) . .
C16 O16 Na 120.14(17) . .
O16 C16 C26 105.3(5) . .
O16 C16 H16A 110.7 . .
C26 C16 H16A 110.7 . .
O16 C16 H16B 110.7 . .
C26 C16 H16B 110.7 . .
H16A C16 H16B 108.8 . .
C16 C26 C36 100.7(9) . .
C16 C26 H26A 111.6 . .
C36 C26 H26A 111.6 . .
C16 C26 H26B 111.6 . .
C36 C26 H26B 111.6 . .
H26A C26 H26B 109.4 . .
C46 C36 C26 104.7(8) . .
C46 C36 H36A 110.8 . .
C26 C36 H36A 110.8 . .
C46 C36 H36B 110.8 . .
C26 C36 H36B 110.8 . .
H36A C36 H36B 108.9 . .
O16 C46 C36 106.0(5) . .
O16 C46 H46A 110.5 . .
C36 C46 H46A 110.5 . .
O16 C46 H46B 110.5 . .
C36 C46 H46B 110.5 . .
H46A C46 H46B 108.7 . .
C66 C56 H56A 109.4 . .
C66 C56 H56B 109.4 . .
H56A C56 H56B 108.0 . .
C56 C66 C76 104.3(12) . .
C56 C66 H66A 110.9 . .
C76 C66 H66A 110.9 . .
C56 C66 H66B 110.9 . .
C76 C66 H66B 110.9 . .
H66A C66 H66B 108.9 . .
C66 C76 C86 102.8(12) . .
C66 C76 H76A 111.2 . .
C86 C76 H76A 111.2 . .
C66 C76 H76B 111.2 . .
C86 C76 H76B 111.2 . .
H76A C76 H76B 109.1 . .
C76 C86 H86A 110.2 . .
C76 C86 H86B 110.2 . .
H86A C86 H86B 108.5 . .
C57 O57 C87 101.2(9) . .
O57 C57 C67 108.9(11) . .
O57 C57 H57A 109.9 . .
C67 C57 H57A 109.9 . .
O57 C57 H57B 109.9 . .
C67 C57 H57B 109.9 . .
H57A C57 H57B 108.3 . .
C57 C67 C77 102.5(12) . .
C57 C67 H67A 111.3 . .
C77 C67 H67A 111.3 . .
C57 C67 H67B 111.3 . .
C77 C67 H67B 111.3 . .
H67A C67 H67B 109.2 . .
C87 C77 C67 103.1(12) . .
C87 C77 H77A 111.2 . .
C67 C77 H77A 111.2 . .
C87 C77 H77B 111.2 . .
C67 C77 H77B 111.2 . .
H77A C77 H77B 109.1 . .
O57 C87 C77 107.9(10) . .
O57 C87 H87A 110.1 . .
C77 C87 H87A 110.1 . .
O57 C87 H87B 110.1 . .
C77 C87 H87B 110.1 . .
H87A C87 H87B 108.4 . .

loop_
_geom_bond_atom_site_label_1
_geom_bond_atom_site_label_2
_geom_bond_distance
_geom_bond_site_symmetry_2
Mn1 O1A 2.0889(12) .
Mn1 O1D 2.0942(12) .
Mn1 O11 2.1892(11) .
Mn1 Cl4 2.5015(7) .
Mn1 Cl2 2.5605(7) .
Mn1 Cl1 2.7507(8) .
Mn2 O2A 2.0928(13) .
Mn2 O1B 2.1012(12) .
Mn2 O12 2.2156(12) .
Mn2 Cl2 2.5339(7) .
Mn2 Cl3 2.5663(9) .
Mn2 Cl1 2.7112(7) .
Mn3 O2C 2.0913(13) .
Mn3 O2B 2.1291(13) .
Mn3 O13 2.193(12) .
Mn3 O53 2.28(2) .
Mn3 Cl3 2.5101(8) .
Mn3 Cl5 2.5794(8) .
Mn3 Cl1 2.6858(9) .
Mn4 O2D 2.1000(13) .
Mn4 O1C 2.1054(13) .
Mn4 O14 2.186(16) .
Mn4 O54 2.214(14) .
Mn4 Cl5 2.5194(8) .
Mn4 Cl4 2.5690(8) .
Mn4 Cl1 2.6959(8) .
Na O55 2.282(5) .
Na O15 2.327(5) .
Na O16 2.4596(18) .
Na Cl2 2.7808(12) .
Na Cl3 2.8241(11) .
Na Cl4 2.8593(10) .
Na Cl5 2.9604(12) .
O1A C1 1.2514(19) .
O2A C1 1.2587(19) .
C1 C2 1.560(2) .
C2 C1A 1.533(2) .
C2 C1C 1.541(2) .
C2 C1B 1.549(2) .
C1A C6A 1.389(2) .
C1A C2A 1.400(2) .
C2A C3A 1.389(2) .
C2A H2A 0.9500 .
C3A C4A 1.387(3) .
C3A H3A 0.9500 .
C4A C5A 1.376(3) .
C4A H4A 0.9500 .
C5A C6A 1.398(2) .
C5A H5A 0.9500 .
C6A H6A 0.9500 .
C1B C2B 1.388(2) .
C1B C6B 1.392(2) .
C2B C3B 1.395(2) .
C2B H2B 0.9500 .
C3B C4B 1.375(3) .
C3B H3B 0.9500 .
C4B C5B 1.383(3) .
C4B H4B 0.9500 .
C5B C6B 1.389(2) .
C5B H5B 0.9500 .
C6B H6B 0.9500 .
C1C C6C 1.396(2) .
C1C C2C 1.398(2) .
C2C C3C 1.391(3) .
C2C H2C 0.9500 .
C3C C4C 1.375(3) .
C3C H3C 0.9500 .
C4C C5C 1.389(3) .
C4C H4C 0.9500 .
C5C C6C 1.379(2) .
C5C H5C 0.9500 .
C6C H6C 0.9500 .
O1B C3 1.252(2) .
O2B C3 1.253(2) .
C3 C4 1.575(2) .
C4 C1Z 1.540(4) .
C4 C1E 1.542(3) .
C4 C1F 1.542(2) .
C4 C1D 1.596(3) .
C1D C2D 1.3900 .
C1D C6D 1.3900 .
C2D C3D 1.3900 .
C2D H2D 0.9500 .
C3D C4D 1.3900 .
C3D H3D 0.9500 .
C4D C5D 1.3900 .
C4D H4D 0.9500 .
C5D C6D 1.3900 .
C5D H5D 0.9500 .
C6D H6D 0.9500 .
C1Z C2Z 1.3900 .
C1Z C6Z 1.3900 .
C2Z C3Z 1.3900 .
C2Z H2Z 0.9500 .
C3Z C4Z 1.3900 .
C3Z H3Z 0.9500 .
C4Z C5Z 1.3900 .
C4Z H4Z 0.9500 .
C5Z C6Z 1.3900 .
C5Z H5Z 0.9500 .
C6Z H6Z 0.9500 .
C1E C2E 1.389(3) .
C1E C6E 1.399(3) .
C2E C3E 1.380(3) .
C2E H2E 0.9500 .
C3E C4E 1.388(3) .
C3E H3E 0.9500 .
C4E C5E 1.374(3) .
C4E H4E 0.9500 .
C5E C6E 1.373(3) .
C5E H5E 0.9500 .
C6E H6E 0.9500 .
C1F C6F 1.387(3) .
C1F C2F 1.399(3) .
C2F C3F 1.382(3) .
C2F H2F 0.9500 .
C3F C4F 1.381(3) .
C3F H3F 0.9500 .
C4F C5F 1.376(3) .
C4F H4F 0.9500 .
C5F C6F 1.391(2) .
C5F H5F 0.9500 .
C6F H6F 0.9500 .
O1C C5 1.254(2) .
O2C C5 1.255(2) .
C5 C6 1.564(2) .
C6 C1I 1.536(3) .
C6 C1G 1.537(3) .
C6 C1H 1.541(3) .
C1G C6G 1.393(2) .
C1G C2G 1.397(2) .
C2G C3G 1.380(3) .
C2G H2G 0.9500 .
C3G C4G 1.384(3) .
C3G H3G 0.9500 .
C4G C5G 1.378(3) .
C4G H4G 0.9500 .
C5G C6G 1.382(3) .
C5G H5G 0.9500 .
C6G H6G 0.9500 .
C1H C6H 1.380(3) .
C1H C2H 1.394(3) .
C2H C3H 1.393(3) .
C2H H2H 0.9500 .
C3H C4H 1.375(4) .
C3H H3H 0.9500 .
C4H C5H 1.367(4) .
C4H H4H 0.9500 .
C5H C6H 1.400(3) .
C5H H5H 0.9500 .
C6H H6H 0.9500 .
C1I C2I 1.389(3) .
C1I C6I 1.396(2) .
C2I C3I 1.385(3) .
C2I H2I 0.9500 .
C3I C4I 1.390(3) .
C3I H3I 0.9500 .
C4I C5I 1.373(3) .
C4I H4I 0.9500 .
C5I C6I 1.392(3) .
C5I H5I 0.9500 .
C6I H6I 0.9500 .
O1D C7 1.2605(19) .
O2D C7 1.243(2) .
C7 C8 1.563(2) .
C8 C1K 1.545(3) .
C8 C1J 1.546(3) .
C8 C1Y 1.548(2) .
C8 C1L 1.580(3) .
C1J C6J 1.378(3) .
C1J C2J 1.396(3) .
C2J C3J 1.382(3) .
C2J H2J 0.9500 .
C3J C4J 1.382(3) .
C3J H3J 0.9500 .
C4J C5J 1.375(3) .
C4J H4J 0.9500 .
C5J C6J 1.393(3) .
C5J H5J 0.9500 .
C6J H6J 0.9500 .
C1K C6K 1.389(3) .
C1K C2K 1.397(2) .
C2K C3K 1.392(3) .
C2K H2K 0.9500 .
C3K C4K 1.379(3) .
C3K H3K 0.9500 .
C4K C5K 1.382(3) .
C4K H4K 0.9500 .
C5K C6K 1.395(3) .
C5K H5K 0.9500 .
C6K H6K 0.9500 .
C1L C2L 1.3900 .
C1L C6L 1.3900 .
C2L C3L 1.3900 .
C2L H2L 0.9500 .
C3L C4L 1.3900 .
C3L H3L 0.9500 .
C4L C5L 1.3900 .
C4L H4L 0.9500 .
C5L C6L 1.3900 .
C5L H5L 0.9500 .
C6L H6L 0.9500 .
C1Y C2Y 1.3900 .
C1Y C6Y 1.3900 .
C2Y C3Y 1.3900 .
C2Y H2Y 0.9500 .
C3Y C4Y 1.3900 .
C3Y H3Y 0.9500 .
C4Y C5Y 1.3900 .
C4Y H4Y 0.9500 .
C5Y C6Y 1.3900 .
C5Y H5Y 0.9500 .
C6Y H6Y 0.9500 .
O11 C11 1.4431 .
O11 C41 1.450(2) .
C11 C21 1.528(2) .
C11 H11A 0.9900 .
C11 H11B 0.9900 .
C21 C31 1.516(3) .
C21 H21A 0.9900 .
C21 H21B 0.9900 .
C31 C41 1.509(2) .
C31 H31A 0.9900 .
C31 H31B 0.9900 .
C41 H41A 0.9900 .
C41 H41B 0.9900 .
O12 C42 1.446(2) .
O12 C12 1.457(2) .
C12 C62 1.448(12) .
C12 C22 1.543(4) .
C12 H12A 0.9900 .
C12 H12B 0.9900 .
C22 C32 1.529(5) .
C22 H22A 0.9900 .
C22 H22B 0.9900 .
C32 C42 1.458(3) .
C32 H32A 0.9900 .
C32 H32B 0.9900 .
C42 H42A 0.9900 .
C42 H42B 0.9900 .
C62 C72 1.561(19) .
C62 H62A 0.9900 .
C62 H62B 0.9900 .
C72 H72A 0.9900 .
C72 H72B 0.9900 .
O13 C43 1.437(6) .
O13 C13 1.448(6) .
C13 C23 1.531(5) .
C13 H13A 0.9900 .
C13 H13B 0.9900 .
C23 C33 1.516(5) .
C23 H23A 0.9900 .
C23 H23B 0.9900 .
C33 C43 1.496(5) .
C33 H33A 0.9900 .
C33 H33B 0.9900 .
C43 H43A 0.9900 .
C43 H43B 0.9900 .
O53 C53 1.429(9) .
O53 C83 1.430(9) .
C53 C63 1.528(8) .
C53 H53A 0.9900 .
C53 H53B 0.9900 .
C63 C73 1.524(6) .
C63 H63A 0.9900 .
C63 H63B 0.9900 .
C73 C83 1.500(6) .
C73 H73A 0.9900 .
C73 H73B 0.9900 .
C83 H83A 0.9900 .
C83 H83B 0.9900 .
O14 C14 1.378(11) .
O14 C44 1.452(11) .
C14 C24 1.493(7) .
C14 H14A 0.9900 .
C14 H14B 0.9900 .
C24 C34 1.597(9) .
C24 H24A 0.9900 .
C24 H24B 0.9900 .
C34 C44 1.532(9) .
C34 H34A 0.9900 .
C34 H34B 0.9900 .
C44 H44A 0.9900 .
C44 H44B 0.9900 .
O54 C54 1.376(9) .
O54 C84 1.440(11) .
C54 C64 1.595(6) .
C54 H54A 0.9900 .
C54 H54B 0.9900 .
C64 C74 1.434(9) .
C64 H64A 0.9900 .
C64 H64B 0.9900 .
C74 C84 1.391(9) .
C74 H74A 0.9900 .
C74 H74B 0.9900 .
C84 H84A 0.9900 .
C84 H84B 0.9900 .
O15 C45 1.421(5) .
O15 C15 1.466(6) .
C15 C25 1.512(7) .
C15 H15A 0.9900 .
C15 H15B 0.9900 .
C25 C35 1.543(7) .
C25 H25A 0.9900 .
C25 H25B 0.9900 .
C35 C45 1.500(5) .
C35 H35A 0.9900 .
C35 H35B 0.9900 .
C45 H45A 0.9900 .
C45 H45B 0.9900 .
O55 C55 1.420(6) .
O55 C85 1.454(6) .
C55 C65 1.510(6) .
C55 H55A 0.9900 .
C55 H55B 0.9900 .
C65 C75 1.516(6) .
C65 H65A 0.9900 .
C65 H65B 0.9900 .
C75 C85 1.516(7) .
C75 H75A 0.9900 .
C75 H75B 0.9900 .
C85 H85A 0.9900 .
C85 H85B 0.9900 .
O16 C46 1.399(5) .
O16 C16 1.406(4) .
C16 C26 1.525(13) .
C16 H16A 0.9900 .
C16 H16B 0.9900 .
C26 C36 1.540(10) .
C26 H26A 0.9900 .
C26 H26B 0.9900 .
C36 C46 1.516(10) .
C36 H36A 0.9900 .
C36 H36B 0.9900 .
C46 H46A 0.9900 .
C46 H46B 0.9900 .
C56 C66 1.500(10) .
C56 H56A 0.9900 .
C56 H56B 0.9900 .
C66 C76 1.500(10) .
C66 H66A 0.9900 .
C66 H66B 0.9900 .
C76 C86 1.510(9) .
C76 H76A 0.9900 .
C76 H76B 0.9900 .
C86 H86A 0.9900 .
C86 H86B 0.9900 .
O57 C57 1.401(8) .
O57 C87 1.407(8) .
C57 C67 1.502(9) .
C57 H57A 0.9900 .
C57 H57B 0.9900 .
C67 C77 1.506(9) .
C67 H67A 0.9900 .
C67 H67B 0.9900 .
C77 C87 1.499(9) .
C77 H77A 0.9900 .
C77 H77B 0.9900 .
C87 H87A 0.9900 .
C87 H87B 0.9900 .

loop_
_geom_hbond_atom_site_label_D
_geom_hbond_atom_site_label_H
_geom_hbond_atom_site_label_A
_geom_hbond_distance_DH
_geom_hbond_distance_HA
_geom_hbond_distance_DA
_geom_hbond_angle_DHA
_geom_hbond_site_symmetry_A
C3D H3D O13 0.95 2.63 3.434(14) 142.4 3_656
C5L H5L O57 0.95 2.54 3.375(9) 146.3 2_554
C4Z H4Z O55 0.95 2.64 3.491(5) 148.7 3_656
C32 H32A O57 0.99 2.49 3.228(8) 131.1 3_556
C63 H63B O57 0.99 2.73 3.582(11) 144.1 1_655

loop_
_geom_torsion_atom_site_label_1
_geom_torsion_atom_site_label_2
_geom_torsion_atom_site_label_3
_geom_torsion_atom_site_label_4
_geom_torsion
_geom_torsion_site_symmetry_1
_geom_torsion_site_symmetry_2
_geom_torsion_site_symmetry_3
_geom_torsion_site_symmetry_4
O1A C1 C2 C1A -131.05(14) . . . .
O2A C1 C2 C1A 48.96(17) . . . .
O1A C1 C2 C1C -10.49(19) . . . .
O2A C1 C2 C1C 169.53(13) . . . .
O1A C1 C2 C1B 107.54(16) . . . .
O2A C1 C2 C1B -72.45(17) . . . .
C1C C2 C1A C6A 111.71(18) . . . .
C1B C2 C1A C6A -9.2(2) . . . .
C1 C2 C1A C6A -128.13(17) . . . .
C1C C2 C1A C2A -67.24(19) . . . .
C1B C2 C1A C2A 171.83(15) . . . .
C1 C2 C1A C2A 52.91(19) . . . .
C6A C1A C2A C3A -1.1(3) . . . .
C2 C1A C2A C3A 177.96(16) . . . .
C1A C2A C3A C4A 0.8(3) . . . .
C2A C3A C4A C5A -0.2(3) . . . .
C3A C4A C5A C6A -0.1(3) . . . .
C2A C1A C6A C5A 0.7(3) . . . .
C2 C1A C6A C5A -178.26(16) . . . .
C4A C5A C6A C1A -0.1(3) . . . .
C1A C2 C1B C2B -107.08(18) . . . .
C1C C2 C1B C2B 129.68(17) . . . .
C1 C2 C1B C2B 9.5(2) . . . .
C1A C2 C1B C6B 75.24(19) . . . .
C1C C2 C1B C6B -47.99(19) . . . .
C1 C2 C1B C6B -168.17(15) . . . .
C6B C1B C2B C3B -0.8(3) . . . .
C2 C1B C2B C3B -178.48(16) . . . .
C1B C2B C3B C4B 0.2(3) . . . .
C2B C3B C4B C5B 0.2(3) . . . .
C3B C4B C5B C6B 0.2(3) . . . .
C4B C5B C6B C1B -0.9(3) . . . .
C2B C1B C6B C5B 1.1(3) . . . .
C2 C1B C6B C5B 178.96(15) . . . .
C1A C2 C1C C6C -179.95(15) . . . .
C1B C2 C1C C6C -55.82(19) . . . .
C1 C2 C1C C6C 63.29(19) . . . .
C1A C2 C1C C2C -2.0(2) . . . .
C1B C2 C1C C2C 122.13(16) . . . .
C1 C2 C1C C2C -118.76(17) . . . .
C6C C1C C2C C3C -2.8(2) . . . .
C2 C1C C2C C3C 179.19(16) . . . .
C1C C2C C3C C4C 0.4(3) . . . .
C2C C3C C4C C5C 2.1(3) . . . .
C3C C4C C5C C6C -2.0(3) . . . .
C4C C5C C6C C1C -0.5(3) . . . .
C2C C1C C6C C5C 2.9(3) . . . .
C2 C1C C6C C5C -179.05(15) . . . .
O1B C3 C4 C1Z -121.5(2) . . . .
O2B C3 C4 C1Z 57.6(3) . . . .
O1B C3 C4 C1E -5.7(2) . . . .
O2B C3 C4 C1E 173.38(14) . . . .
O1B C3 C4 C1F 111.32(17) . . . .
O2B C3 C4 C1F -69.62(19) . . . .
O1B C3 C4 C1D -130.1(2) . . . .
O2B C3 C4 C1D 49.0(2) . . . .
C3 C4 C1D C2D 61.10(19) . . . .
C3 C4 C1D C6D -117.0(4) . . . .
C6D C1D C2D C3D 0.0 . . . .
C4 C1D C2D C3D -178.3(4) . . . .
C1D C2D C3D C4D 0.0 . . . .
C2D C3D C4D C5D 0.0 . . . .
C3D C4D C5D C6D 0.0 . . . .
C4D C5D C6D C1D 0.0 . . . .
C2D C1D C6D C5D 0.0 . . . .
C4 C1D C6D C5D 178.0(4) . . . .
C3 C4 C1Z C2Z 44.3(2) . . . .
C3 C4 C1Z C6Z -138.1(3) . . . .
C6Z C1Z C2Z C3Z 0.0 . . . .
C4 C1Z C2Z C3Z 177.7(4) . . . .
C1Z C2Z C3Z C4Z 0.0 . . . .
C2Z C3Z C4Z C5Z 0.0 . . . .
C3Z C4Z C5Z C6Z 0.0 . . . .
C4Z C5Z C6Z C1Z 0.0 . . . .
C2Z C1Z C6Z C5Z 0.0 . . . .
C4 C1Z C6Z C5Z -177.7(4) . . . .
C3 C4 C1E C2E 57.4(2) . . . .
C1D C4 C1E C2E 174.8(2) . . . .
C3 C4 C1E C6E -128.63(18) . . . .
C1D C4 C1E C6E -11.2(3) . . . .
C6E C1E C2E C3E 0.6(3) . . . .
C4 C1E C2E C3E 174.87(16) . . . .
C1E C2E C3E C4E -0.8(3) . . . .
C2E C3E C4E C5E 0.5(3) . . . .
C3E C4E C5E C6E 0.0(4) . . . .
C4E C5E C6E C1E -0.2(3) . . . .
C2E C1E C6E C5E -0.1(3) . . . .
C4 C1E C6E C5E -174.24(19) . . . .
C3 C4 C1F C6F -3.1(2) . . . .
C1D C4 C1F C6F -116.2(3) . . . .
C3 C4 C1F C2F -177.31(17) . . . .
C1D C4 C1F C2F 69.5(3) . . . .
C6F C1F C2F C3F 1.2(3) . . . .
C4 C1F C2F C3F 175.77(18) . . . .
C1F C2F C3F C4F -0.7(3) . . . .
C2F C3F C4F C5F -0.1(3) . . . .
C3F C4F C5F C6F 0.3(3) . . . .
C2F C1F C6F C5F -0.9(3) . . . .
C4 C1F C6F C5F -175.21(16) . . . .
C4F C5F C6F C1F 0.1(3) . . . .
O1C C5 C6 C1I -179.86(15) . . . .
O2C C5 C6 C1I 1.4(2) . . . .
O1C C5 C6 C1G -62.9(2) . . . .
O2C C5 C6 C1G 118.41(18) . . . .
O1C C5 C6 C1H 57.5(2) . . . .
O2C C5 C6 C1H -121.23(18) . . . .
C1I C6 C1G C6G 110.1(2) . . . .
C1H C6 C1G C6G -126.63(19) . . . .
C5 C6 C1G C6G -12.5(3) . . . .
C1I C6 C1G C2G -64.7(2) . . . .
C1H C6 C1G C2G 58.6(2) . . . .
C5 C6 C1G C2G 172.69(17) . . . .
C6G C1G C2G C3G 1.3(3) . . . .
C6 C1G C2G C3G 176.47(17) . . . .
C1G C2G C3G C4G -1.2(3) . . . .
C2G C3G C4G C5G -0.1(3) . . . .
C3G C4G C5G C6G 1.2(3) . . . .
C4G C5G C6G C1G -1.0(3) . . . .
C2G C1G C6G C5G -0.3(3) . . . .
C6 C1G C6G C5G -175.15(18) . . . .
C1I C6 C1H C6H 133.05(18) . . . .
C1G C6 C1H C6H 14.3(2) . . . .
C5 C6 C1H C6H -103.51(19) . . . .
C1I C6 C1H C2H -51.7(2) . . . .
C1G C6 C1H C2H -170.38(15) . . . .
C5 C6 C1H C2H 71.8(2) . . . .
C6H C1H C2H C3H -1.6(3) . . . .
C6 C1H C2H C3H -177.11(16) . . . .
C1H C2H C3H C4H 1.1(3) . . . .
C2H C3H C4H C5H 0.0(3) . . . .
C3H C4H C5H C6H -0.6(3) . . . .
C2H C1H C6H C5H 1.0(3) . . . .
C6 C1H C6H C5H 176.32(17) . . . .
C4H C5H C6H C1H 0.1(3) . . . .
C1G C6 C1I C2I -73.3(2) . . . .
C1H C6 C1I C2I 163.39(16) . . . .
C5 C6 C1I C2I 46.2(2) . . . .
C1G C6 C1I C6I 98.56(19) . . . .
C1H C6 C1I C6I -24.8(2) . . . .
C5 C6 C1I C6I -141.92(17) . . . .
C6I C1I C2I C3I 2.6(3) . . . .
C6 C1I C2I C3I 174.76(18) . . . .
C1I C2I C3I C4I -0.6(3) . . . .
C2I C3I C4I C5I -1.5(3) . . . .
C3I C4I C5I C6I 1.5(3) . . . .
C4I C5I C6I C1I 0.5(3) . . . .
C2I C1I C6I C5I -2.5(3) . . . .
C6 C1I C6I C5I -174.56(17) . . . .
O2D C7 C8 C1K 99.94(19) . . . .
O1D C7 C8 C1K -78.91(18) . . . .
O2D C7 C8 C1J -141.51(17) . . . .
O1D C7 C8 C1J 39.6(2) . . . .
O2D C7 C8 C1Y -17.5(2) . . . .
O1D C7 C8 C1Y 163.70(18) . . . .
O2D C7 C8 C1L -22.8(3) . . . .
O1D C7 C8 C1L 158.3(2) . . . .
C1K C8 C1J C6J -10.7(2) . . . .
C1Y C8 C1J C6J 111.1(2) . . . .
C7 C8 C1J C6J -128.28(17) . . . .
C1K C8 C1J C2J 169.26(15) . . . .
C1Y C8 C1J C2J -68.9(2) . . . .
C7 C8 C1J C2J 51.7(2) . . . .
C6J C1J C2J C3J -0.7(3) . . . .
C8 C1J C2J C3J 179.37(16) . . . .
C1J C2J C3J C4J 0.7(3) . . . .
C2J C3J C4J C5J -0.4(3) . . . .
C3J C4J C5J C6J 0.1(3) . . . .
C2J C1J C6J C5J 0.4(3) . . . .
C8 C1J C6J C5J -179.70(16) . . . .
C4J C5J C6J C1J 0.0(3) . . . .
C1J C8 C1K C6K -86.8(2) . . . .
C1Y C8 C1K C6K 147.6(2) . . . .
C7 C8 C1K C6K 29.6(2) . . . .
C7 C8 C1K C2K -154.61(16) . . . .
C6K C1K C2K C3K 0.3(3) . . . .
C8 C1K C2K C3K -175.65(17) . . . .
C1K C2K C3K C4K 0.1(3) . . . .
C2K C3K C4K C5K 0.1(3) . . . .
C3K C4K C5K C6K -0.7(3) . . . .
C2K C1K C6K C5K -0.9(3) . . . .
C8 C1K C6K C5K 174.97(18) . . . .
C4K C5K C6K C1K 1.1(3) . . . .
C7 C8 C1L C2L 58.0(3) . . . .
C7 C8 C1L C6L -116.7(2) . . . .
C6L C1L C2L C3L 0.0 . . . .
C8 C1L C2L C3L -174.7(3) . . . .
C1L C2L C3L C4L 0.0 . . . .
C2L C3L C4L C5L 0.0 . . . .
C3L C4L C5L C6L 0.0 . . . .
C4L C5L C6L C1L 0.0 . . . .
C2L C1L C6L C5L 0.0 . . . .
C8 C1L C6L C5L 174.7(3) . . . .
C1K C8 C1Y C2Y -52.54(16) . . . .
C1J C8 C1Y C2Y -175.47(14) . . . .
C7 C8 C1Y C2Y 65.20(18) . . . .
C7 C8 C1Y C6Y -114.02(19) . . . .
C6Y C1Y C2Y C3Y 0.0 . . . .
C8 C1Y C2Y C3Y -179.25(11) . . . .
C1Y C2Y C3Y C4Y 0.0 . . . .
C2Y C3Y C4Y C5Y 0.0 . . . .
C3Y C4Y C5Y C6Y 0.0 . . . .
C4Y C5Y C6Y C1Y 0.0 . . . .
C2Y C1Y C6Y C5Y 0.0 . . . .
C8 C1Y C6Y C5Y 179.19(12) . . . .
C41 O11 C11 C21 -15.64(12) . . . .
O11 C11 C21 C31 -8.59(16) . . . .
C11 C21 C31 C41 28.15(19) . . . .
C11 O11 C41 C31 33.83(14) . . . .
C21 C31 C41 O11 -37.85(18) . . . .
C42 O12 C12 C62 17.8(5) . . . .
C42 O12 C12 C22 -5.5(2) . . . .
C62 C12 C22 C32 -93.6(13) . . . .
O12 C12 C22 C32 27.5(4) . . . .
C12 C22 C32 C42 -38.5(4) . . . .
C12 O12 C42 C32 -20.0(2) . . . .
C22 C32 C42 O12 36.1(3) . . . .
O12 C12 C62 C72 -34.6(10) . . . .
C22 C12 C62 C72 32.1(12) . . . .
C43 O13 C13 C23 36.6(10) . . . .
O13 C13 C23 C33 -12.9(7) . . . .
C13 C23 C33 C43 -14.4(5) . . . .
C13 O13 C43 C33 -45.7(9) . . . .
C23 C33 C43 O13 36.9(7) . . . .
C83 O53 C53 C63 29.9(18) . . . .
O53 C53 C63 C73 -5.4(13) . . . .
C53 C63 C73 C83 -19.3(8) . . . .
C53 O53 C83 C73 -42.2(17) . . . .
C63 C73 C83 O53 37.3(12) . . . .
C44 O14 C14 C24 -23.9(18) . . . .
O14 C14 C24 C34 1.5(13) . . . .
C14 C24 C34 C44 19.5(8) . . . .
C14 O14 C44 C34 35.1(16) . . . .
C24 C34 C44 O14 -32.2(12) . . . .
C84 O54 C54 C64 34.9(14) . . . .
O54 C54 C64 C74 -19.8(12) . . . .
C54 C64 C74 C84 -6.9(10) . . . .
C64 C74 C84 O54 33.2(13) . . . .
C54 O54 C84 C74 -47.3(16) . . . .
C45 O15 C15 C25 -0.7(6) . . . .
O15 C15 C25 C35 -23.5(5) . . . .
C15 C25 C35 C45 37.6(4) . . . .
C15 O15 C45 C35 25.6(5) . . . .
C25 C35 C45 O15 -39.3(4) . . . .
C85 O55 C55 C65 -18.2(5) . . . .
O55 C55 C65 C75 35.4(5) . . . .
C55 C65 C75 C85 -38.7(5) . . . .
C55 O55 C85 C75 -6.8(5) . . . .
C65 C75 C85 O55 28.7(6) . . . .
C46 O16 C16 C26 -24.2(7) . . . .
O16 C16 C26 C36 32.1(10) . . . .
C16 C26 C36 C46 -29.0(10) . . . .
C16 O16 C46 C36 4.8(6) . . . .
C26 C36 C46 O16 16.3(9) . . . .
C56 C66 C76 C86 26(2) . . . .
C87 O57 C57 C67 -38.7(14) . . . .
O57 C57 C67 C77 22.5(18) . . . .
C57 C67 C77 C87 2.2(17) . . . .
C57 O57 C87 C77 40.0(13) . . . .
C67 C77 C87 O57 -26.2(16) . . . .
